data_7716229
loop_
_publ_author_name
'Ajithkumar, V. S.'
'Khilari, Nripen'
'Ghanwat, Pratiksha B.'
'Venugopal, Geethu'
'Koley, Debasis'
'Sen, Sakya S.'

_publ_section_title
;
 Activation of carbon disulfide by a hypersilyl germylene.
;
_journal_issue 26
_journal_name_full 'Dalton transactions (Cambridge, England : 2003)'
_journal_page_first 10814
_journal_page_last 10818
_journal_paper_doi 10.1039/d4dt01573h
_journal_volume 53
_journal_year 2024
_chemical_formula_moiety 'C25 H50 Ge N2 S2 Si4'
_chemical_formula_sum 'C25 H50 Ge N2 S2 Si4'
_chemical_formula_weight 627.74
_space_group_crystal_system triclinic
_space_group_IT_number 1
_space_group_name_Hall 'P 1'
_space_group_name_H-M_alt 'P 1'
_atom_sites_solution_hydrogens geom
_atom_sites_solution_primary direct
_atom_sites_solution_secondary 'Difference Fourier'
_audit_creation_date 2024-01-21
_audit_creation_method
;
Olex2 1.5
(compiled 2023.03.06 svn.rbb2c1857 for OlexSys, GUI svn.r6748)
;
_audit_update_record
;
2024-03-13 deposited with the CCDC.	2024-05-30 downloaded from the CCDC.
;
_cell_angle_alpha 87.922(5)
_cell_angle_beta 79.937(4)
_cell_angle_gamma 79.857(5)
_cell_formula_units_Z 6
_cell_length_a 9.8098(14)
_cell_length_b 23.143(4)
_cell_length_c 24.199(3)
_cell_measurement_reflns_used 9795
_cell_measurement_temperature 100(2)
_cell_measurement_theta_max 28.59
_cell_measurement_theta_min 2.46
_cell_volume 5324.7(14)
_computing_cell_refinement 'SAINT (Bruker, 2016)'
_computing_data_collection 'APEX3 (Bruker, 2016)'
_computing_data_reduction 'SAINT (Bruker, 2016)'
_computing_molecular_graphics 'Olex2 1.5 (Dolomanov et al., 2009)'
_computing_publication_material 'Olex2 1.5 (Dolomanov et al., 2009)'
_computing_structure_refinement 'SHELXL-2018/3 (Sheldrick, 2018)'
_computing_structure_solution 'SHELXT 2014/5 (Sheldrick, 2014)'
_diffrn_ambient_temperature 100(2)
_diffrn_detector 'Photon II CPAD Area Detector'
_diffrn_detector_area_resol_mean 7.39
_diffrn_measured_fraction_theta_full 0.999
_diffrn_measured_fraction_theta_max 0.999
_diffrn_measurement_device '\k-geometry diffractometer'
_diffrn_measurement_device_type 'Bruker D8 VENTURE Kappa Duo PHOTON II CPAD'
_diffrn_measurement_method '\f and \w scans'
_diffrn_radiation_monochromator 'multilayer mirrors'
_diffrn_radiation_type MoK\a
_diffrn_radiation_wavelength 0.71073
_diffrn_reflns_av_R_equivalents 0.0725
_diffrn_reflns_av_unetI/netI 0.1061
_diffrn_reflns_Laue_measured_fraction_full 0.999
_diffrn_reflns_Laue_measured_fraction_max 0.999
_diffrn_reflns_limit_h_max 12
_diffrn_reflns_limit_h_min -12
_diffrn_reflns_limit_k_max 30
_diffrn_reflns_limit_k_min -30
_diffrn_reflns_limit_l_max 31
_diffrn_reflns_limit_l_min -31
_diffrn_reflns_number 123414
_diffrn_reflns_point_group_measured_fraction_full 0.973
_diffrn_reflns_point_group_measured_fraction_max 0.971
_diffrn_reflns_theta_full 25.242
_diffrn_reflns_theta_max 28.000
_diffrn_reflns_theta_min 1.977
_diffrn_source 'micro-focus sealed tube'
_diffrn_source_type 'Incoatech I\mS HB'
_exptl_absorpt_coefficient_mu 1.132
_exptl_absorpt_correction_T_max 0.0991
_exptl_absorpt_correction_T_min 0.0645
_exptl_absorpt_correction_type multi-scan
_exptl_absorpt_process_details 'SADABS (Bruker, 2016)'
_exptl_crystal_colour colourless
_exptl_crystal_colour_primary colourless
_exptl_crystal_density_diffrn 1.175
_exptl_crystal_description block
_exptl_crystal_F_000 2004
_exptl_crystal_size_max 0.11
_exptl_crystal_size_mid 0.06
_exptl_crystal_size_min 0.02
_refine_diff_density_max 2.768
_refine_diff_density_min -1.079
_refine_diff_density_rms 0.156
_refine_ls_abs_structure_details
;
 Flack x determined using 13991 quotients [(I+)-(I-)]/[(I+)+(I-)]
 (Parsons, Flack and Wagner, Acta Cryst. B69 (2013) 249-259).
;
_refine_ls_abs_structure_Flack -0.116(5)
_refine_ls_extinction_method none
_refine_ls_goodness_of_fit_ref 1.053
_refine_ls_hydrogen_treatment constr
_refine_ls_matrix_type full
_refine_ls_number_parameters 1952
_refine_ls_number_reflns 49867
_refine_ls_number_restraints 431
_refine_ls_restrained_S_all 1.056
_refine_ls_R_factor_all 0.1044
_refine_ls_R_factor_gt 0.0837
_refine_ls_shift/su_max 0.000
_refine_ls_shift/su_mean 0.000
_refine_ls_structure_factor_coef Fsqd
_refine_ls_weighting_details 'w=1/[\s^2^(Fo^2^)+(0.1227P)^2^+12.0256P] where P=(Fo^2^+2Fc^2^)/3'
_refine_ls_weighting_scheme calc
_refine_ls_wR_factor_gt 0.2113
_refine_ls_wR_factor_ref 0.2283
_reflns_Friedel_coverage 0.944
_reflns_Friedel_fraction_full 0.946
_reflns_Friedel_fraction_max 0.943
_reflns_number_gt 39932
_reflns_number_total 49867
_reflns_threshold_expression 'I > 2\s(I)'
_cod_data_source_file d4dt01573h2.cif
_cod_data_source_block mo_LGeCS2SiTMS3_UV_0m
_cod_depositor_comments
;
The following automatic conversions were performed:

data item '_atom_sites_solution_primary' value 'Direct Method' was
changed to 'direct'.

Automatic conversion script
Id: cif_fix_values 8170 2020-07-09 18:12:32Z antanas 

 Adding full bibliography for 7716229--7716230.cif.
;
_cod_original_cell_volume 5324.7(13)
_cod_database_code 7716229
_shelx_shelxl_version_number 2018/3
_shelx_space_group_comment
;
The symmetry employed for this shelxl refinement is uniquely defined
by the following loop, which should always be used as a source of
symmetry information in preference to the above space-group names.
They are only intended as comments.
;
_shelx_estimated_absorpt_t_max 0.978
_shelx_estimated_absorpt_t_min 0.886
_olex2_refinement_description
;
1. Twinned data refinement
 Scales: 0.70463
 0.29537
2. Restrained distances
 C51-Ge3
 2.45 with sigma of 0.02
 Si20-C125
 1.85 with sigma of 0.02
 Si20-C12'
 1.85 with sigma of 0.02
 Si24-C148
 1.85 with sigma of 0.02
 Si24-C149
 1.85 with sigma of 0.02
 Si24-C150
 1.85 with sigma of 0.02
 Si24-C151
 1.85 with sigma of 0.02
 Si24-C153
 1.85 with sigma of 0.02
3. Uiso/Uaniso restraints and constraints
Uanis(S5) \\sim Ueq, Uanis(S6) \\sim Ueq: with sigma of 0.005 and sigma for
terminal atoms of 0.01
Uanis(S11) \\sim Ueq, Uanis(S12) \\sim Ueq: with sigma of 0.001 and sigma for
terminal atoms of 0.002
Uanis(N1) \\sim Ueq, Uanis(N2) \\sim Ueq: with sigma of 0.001 and sigma for
terminal atoms of 0.002
Uanis(N3) \\sim Ueq, Uanis(N4) \\sim Ueq: with sigma of 0.003 and sigma for
terminal atoms of 0.006
Uanis(N5) \\sim Ueq, Uanis(N6) \\sim Ueq: with sigma of 0.001 and sigma for
terminal atoms of 0.002
Uanis(N7) \\sim Ueq, Uanis(N8) \\sim Ueq: with sigma of 0.001 and sigma for
terminal atoms of 0.002
Uanis(N9) \\sim Ueq, Uanis(N10) \\sim Ueq: with sigma of 0.001 and sigma for
terminal atoms of 0.002
Uanis(N11) \\sim Ueq, Uanis(N12) \\sim Ueq: with sigma of 0.001 and sigma for
terminal atoms of 0.002
Uanis(C12) \\sim Ueq, Uanis(C16) \\sim Ueq: with sigma of 0.003 and sigma for
terminal atoms of 0.006
Uanis(C20) \\sim Ueq, Uanis(C21) \\sim Ueq: with sigma of 0.003 and sigma for
terminal atoms of 0.006
Uanis(C26) \\sim Ueq, Uanis(C27) \\sim Ueq: with sigma of 0.003 and sigma for
terminal atoms of 0.006
Uanis(C51) \\sim Ueq, Uanis(C52) \\sim Ueq: with sigma of 0.001 and sigma for
terminal atoms of 0.002
Uanis(C56) \\sim Ueq, Uanis(C60) \\sim Ueq: with sigma of 0.003 and sigma for
terminal atoms of 0.006
Uanis(C58) \\sim Ueq, Uanis(C66) \\sim Ueq: with sigma of 0.003 and sigma for
terminal atoms of 0.006
Uanis(C64) \\sim Ueq, Uanis(C63) \\sim Ueq: with sigma of 0.003 and sigma for
terminal atoms of 0.006
Uanis(C70) \\sim Ueq, Uanis(C71) \\sim Ueq: with sigma of 0.003 and sigma for
terminal atoms of 0.006
Uanis(C73) \\sim Ueq, Uanis(C74) \\sim Ueq: with sigma of 0.003 and sigma for
terminal atoms of 0.006
Uanis(C76) \\sim Ueq, Uanis(C77) \\sim Ueq: with sigma of 0.003 and sigma for
terminal atoms of 0.006
Uanis(C86) \\sim Ueq, Uanis(C84) \\sim Ueq: with sigma of 0.003 and sigma for
terminal atoms of 0.006
Uanis(C90) \\sim Ueq, Uanis(C91) \\sim Ueq: with sigma of 0.003 and sigma for
terminal atoms of 0.006
Uanis(C92) \\sim Ueq, Uanis(C93) \\sim Ueq: with sigma of 0.003 and sigma for
terminal atoms of 0.006
Uanis(C95) \\sim Ueq, Uanis(C96) \\sim Ueq: with sigma of 0.003 and sigma for
terminal atoms of 0.006
Uanis(C121) \\sim Ueq, Uanis(C122) \\sim Ueq: with sigma of 0.003 and sigma for
terminal atoms of 0.006
Uanis(C140) \\sim Ueq, Uanis(C138) \\sim Ueq: with sigma of 0.003 and sigma for
terminal atoms of 0.006
Uanis(C143) \\sim Ueq, Uanis(C144) \\sim Ueq: with sigma of 0.003 and sigma for
terminal atoms of 0.006
Uanis(C118) \\sim Ueq, Uanis(C119) \\sim Ueq: with sigma of 0.003 and sigma for
terminal atoms of 0.006
Uanis(C116) \\sim Ueq, Uanis(C117) \\sim Ueq: with sigma of 0.001 and sigma for
terminal atoms of 0.002
Uanis(C121) \\sim Ueq, Uanis(C120) \\sim Ueq: with sigma of 0.003 and sigma for
terminal atoms of 0.006
Uanis(C123) \\sim Ueq, Uanis(C124) \\sim Ueq: with sigma of 0.003 and sigma for
terminal atoms of 0.006
Uanis(C125) \\sim Ueq, Uanis(C12') \\sim Ueq: with sigma of 0.001 and sigma for
terminal atoms of 0.002
Uanis(C126) \\sim Ueq, Uanis(C127) \\sim Ueq: with sigma of 0.003 and sigma for
terminal atoms of 0.006
Uanis(C134) \\sim Ueq, Uanis(C135) \\sim Ueq: with sigma of 0.003 and sigma for
terminal atoms of 0.006
Uanis(C142) \\sim Ueq, Uanis(C143) \\sim Ueq: with sigma of 0.003 and sigma for
terminal atoms of 0.006
Uanis(C147) \\sim Ueq, Uanis(C148) \\sim Ueq: with sigma of 0.003 and sigma for
terminal atoms of 0.006
Uanis(C148) \\sim Ueq, Uanis(C149) \\sim Ueq: with sigma of 0.003 and sigma for
terminal atoms of 0.006
Uanis(C148) \\sim Ueq, Uanis(C151) \\sim Ueq: with sigma of 0.001 and sigma for
terminal atoms of 0.002
Uanis(C150) \\sim Ueq, Uanis(C153) \\sim Ueq: with sigma of 0.001 and sigma for
terminal atoms of 0.002
4. Others
 Fixed Sof: C125(0.7) H12S(0.7) H12T(0.7) H12U(0.7) C12'(0.3) H12V(0.3)
 H12W(0.3) H12X(0.3) C148(0.35) H113(0.35) H114(0.35) H115(0.35) C150(0.35)
 H15D(0.35) H15E(0.35) H15F(0.35) C151(0.65) H15G(0.65) H15H(0.65) H15I(0.65)
 C153(0.65) H15J(0.65) H15K(0.65) H15L(0.65)
5.a Me refined with riding coordinates:
 C125(H12S,H12T,H12U), C12'(H12V,H12W,H12X), C148(H113,H114,H115), C150(H15D,
 H15E,H15F), C151(H15G,H15H,H15I), C153(H15J,H15K,H15L)
5.b Aromatic/amide H refined with riding coordinates:
 C3(H3), C4(H4), C5(H5), C6(H6), C7(H7), C28(H28), C29(H29), C30(H30),
 C31(H31), C32(H32), C53(H53), C54(H54), C55(H55), C56(H56), C57(H57), C78(H78),
  C79(H79), C80(H80), C81(H81), C82(H82), C103(H103), C104(H104), C105(H105),
 C106(H106), C107(H107), C128(H128), C129(H129), C130(H130), C131(H131),
 C132(H132)
5.c Idealised Me refined as rotating group:
 C9(H9A,H9B,H9C), C10(H10A,H10B,H10C), C11(H11A,H11B,H11C), C13(H13A,H13B,
 H13C), C14(H14A,H14B,H14C), C15(H15A,H15B,H15C), C17(H17A,H17B,H17C), C18(H18A,
 H18B,H18C), C19(H19A,H19B,H19C), C20(H20A,H20B,H20C), C21(H21A,H21B,H21C),
 C22(H22A,H22B,H22C), C23(H23A,H23B,H23C), C24(H24A,H24B,H24C), C25(H25A,H25B,
 H25C), C34(H34A,H34B,H34C), C35(H35A,H35B,H35C), C36(H36A,H36B,H36C), C38(H38A,
 H38B,H38C), C39(H39A,H39B,H39C), C40(H40A,H40B,H40C), C42(H42A,H42B,H42C),
 C43(H43A,H43B,H43C), C44(H44A,H44B,H44C), C45(H45A,H45B,H45C), C46(H46A,H46B,
 H46C), C47(H47A,H47B,H47C), C48(H48A,H48B,H48C), C49(H49A,H49B,H49C), C50(H50A,
 H50B,H50C), C59(H59A,H59B,H59C), C60(H60A,H60B,H60C), C61(H61A,H61B,H61C),
 C63(H63A,H63B,H63C), C64(H64A,H64B,H64C), C65(H65A,H65B,H65C), C67(H67A,H67B,
 H67C), C68(H68A,H68B,H68C), C69(H69A,H69B,H69C), C70(H70A,H70B,H70C), C71(H71A,
 H71B,H71C), C72(H72A,H72B,H72C), C73(H73A,H73B,H73C), C74(H74A,H74B,H74C),
 C75(H75A,H75B,H75C), C84(H84A,H84B,H84C), C85(H85A,H85B,H85C), C86(H86A,H86B,
 H86C), C88(H88A,H88B,H88C), C89(H89A,H89B,H89C), C90(H90A,H90B,H90C), C92(H92A,
 H92B,H92C), C93(H93A,H93B,H93C), C94(H94A,H94B,H94C), C95(H95A,H95B,H95C),
 C96(H96A,H96B,H96C), C97(H97A,H97B,H97C), C98(H98A,H98B,H98C), C99(H99A,H99B,
 H99C), C100(H10D,H10E,H10F), C109(H10G,H10H,H10I), C110(H11G,H11H,H11I),
 C111(H11D,H11E,H11F), C113(H11J,H11K,H11L), C114(H11M,H11N,H11O), C115(H11P,
 H11Q,H11R), C117(H11S,H11T,H11U), C118(H11V,H11W,H11X), C119(H11Y,H11Z,H11'),
 C120(H12D,H12E,H12F), C121(H12G,H12H,H12I), C122(H12J,H12K,H12L), C123(H12M,
 H12N,H12O), C124(H12P,H12Q,H12R), C134(H13D,H13E,H13F), C135(H13G,H13H,H13I),
 C136(H13J,H13K,H13L), C138(H13M,H13N,H13O), C139(H13P,H13Q,H13R), C140(H14D,
 H14E,H14F), C142(H14G,H14H,H14I), C143(H14J,H14K,H14L), C144(H14M,H14N,H14O),
 C145(H14P,H14Q,H14R), C146(H14S,H14T,H14U), C147(H14V,H14W,H14X), C149(H110,
 H111,H112)
;
_olex2_submission_special_instructions 'No special instructions were received'

loop_
_space_group_symop_operation_xyz
'x, y, z'

loop_
_atom_site_label
_atom_site_type_symbol
_atom_site_fract_x
_atom_site_fract_y
_atom_site_fract_z
_atom_site_U_iso_or_equiv
_atom_site_adp_type
_atom_site_occupancy
_atom_site_site_symmetry_order
_atom_site_calc_flag
_atom_site_refinement_flags_posn
_atom_site_refinement_flags_adp
_atom_site_refinement_flags_occupancy
_atom_site_disorder_assembly
_atom_site_disorder_group
Ge1 Ge 0.96414(16) 0.15039(7) 0.81133(7) 0.0227(3) Uani 1 1 d . . . . .
S1 S 1.0786(4) 0.2543(2) 0.7436(2) 0.0336(9) Uani 1 1 d . . . . .
S2 S 0.7685(4) 0.26360(16) 0.76116(16) 0.0213(7) Uani 1 1 d . . . . .
Si1 Si 0.7959(4) 0.34628(18) 0.71578(16) 0.0189(7) Uani 1 1 d . . . . .
Si2 Si 0.8694(5) 0.4082(2) 0.77605(18) 0.0261(9) Uani 1 1 d . . . . .
Si3 Si 0.9237(4) 0.3306(2) 0.62325(17) 0.0234(8) Uani 1 1 d . . . . .
Si4 Si 0.5547(4) 0.3781(2) 0.71274(17) 0.0266(9) Uani 1 1 d . . . . .
N1 N 0.7679(12) 0.1503(5) 0.8379(5) 0.017(2) Uani 1 1 d . U . . .
N2 N 0.8639(14) 0.1087(6) 0.7633(6) 0.028(3) Uani 1 1 d . U . . .
C1 C 0.7455(14) 0.1174(6) 0.7997(6) 0.017(3) Uani 1 1 d . . . . .
C2 C 0.6135(15) 0.0943(7) 0.7960(6) 0.021(3) Uani 1 1 d . . . . .
C3 C 0.5092(17) 0.1321(8) 0.7745(6) 0.028(3) Uani 1 1 d . . . . .
H3 H 0.523632 0.169622 0.759934 0.034 Uiso 1 1 calc R U . . .
C4 C 0.3785(16) 0.1121(9) 0.7751(7) 0.034(4) Uani 1 1 d . . . . .
H4 H 0.304840 0.137081 0.760750 0.041 Uiso 1 1 calc R U . . .
C5 C 0.3571(18) 0.0568(9) 0.7963(7) 0.035(4) Uani 1 1 d . . . . .
H5 H 0.269028 0.044587 0.797943 0.042 Uiso 1 1 calc R U . . .
C6 C 0.4693(18) 0.0202(9) 0.8149(8) 0.036(4) Uani 1 1 d . . . . .
H6 H 0.459324 -0.018721 0.826583 0.044 Uiso 1 1 calc R U . . .
C7 C 0.5942(17) 0.0391(7) 0.8167(7) 0.026(3) Uani 1 1 d . . . . .
H7 H 0.666612 0.014434 0.832122 0.031 Uiso 1 1 calc R U . . .
C8 C 0.8968(18) 0.0829(8) 0.7072(7) 0.029(4) Uani 1 1 d . . . . .
C9 C 1.0456(18) 0.0938(8) 0.6828(8) 0.036(4) Uani 1 1 d . . . . .
H9A H 1.081172 0.070903 0.648446 0.053 Uiso 1 1 calc R U . . .
H9B H 1.107762 0.081824 0.710321 0.053 Uiso 1 1 calc R U . . .
H9C H 1.042747 0.135652 0.674148 0.053 Uiso 1 1 calc R U . . .
C10 C 0.796(2) 0.1097(10) 0.6666(7) 0.044(5) Uani 1 1 d . . . . .
H10A H 0.781215 0.152612 0.668436 0.066 Uiso 1 1 calc R U . . .
H10B H 0.705568 0.096285 0.677451 0.066 Uiso 1 1 calc R U . . .
H10C H 0.837298 0.097042 0.628154 0.066 Uiso 1 1 calc R U . . .
C11 C 0.886(3) 0.0164(8) 0.7089(9) 0.058(7) Uani 1 1 d . . . . .
H11A H 0.907046 0.001030 0.670533 0.087 Uiso 1 1 calc R U . . .
H11B H 0.790923 0.011397 0.726205 0.087 Uiso 1 1 calc R U . . .
H11C H 0.953949 -0.005074 0.730878 0.087 Uiso 1 1 calc R U . . .
C12 C 0.6731(15) 0.1645(7) 0.8971(6) 0.023(3) Uani 1 1 d . U . . .
C13 C 0.5201(14) 0.1893(8) 0.8937(6) 0.026(3) Uani 1 1 d . . . . .
H13A H 0.516134 0.221759 0.866539 0.039 Uiso 1 1 calc R U . . .
H13B H 0.470547 0.203647 0.930679 0.039 Uiso 1 1 calc R U . . .
H13C H 0.475284 0.158399 0.881633 0.039 Uiso 1 1 calc R U . . .
C14 C 0.6794(17) 0.1106(7) 0.9358(7) 0.027(3) Uani 1 1 d . . . . .
H14A H 0.754673 0.079497 0.918851 0.041 Uiso 1 1 calc R U . . .
H14B H 0.589368 0.096615 0.941140 0.041 Uiso 1 1 calc R U . . .
H14C H 0.698347 0.121233 0.972250 0.041 Uiso 1 1 calc R U . . .
C15 C 0.7423(17) 0.2088(7) 0.9233(6) 0.026(3) Uani 1 1 d . . . . .
H15A H 0.842035 0.192886 0.922408 0.039 Uiso 1 1 calc R U . . .
H15B H 0.695818 0.216184 0.962289 0.039 Uiso 1 1 calc R U . . .
H15C H 0.733122 0.245691 0.901953 0.039 Uiso 1 1 calc R U . . .
C16 C 0.9361(16) 0.2276(7) 0.7694(6) 0.025(3) Uani 1 1 d . U . . .
C17 C 1.0604(13) 0.4124(6) 0.7607(6) 0.021(3) Uani 1 1 d . . . . .
H17A H 1.115638 0.372721 0.759635 0.031 Uiso 1 1 calc R U . . .
H17B H 1.083913 0.435091 0.790059 0.031 Uiso 1 1 calc R U . . .
H17C H 1.082064 0.431724 0.724263 0.031 Uiso 1 1 calc R U . . .
C18 C 0.7672(17) 0.4836(8) 0.7725(7) 0.036(4) Uani 1 1 d . . . . .
H18A H 0.772739 0.496292 0.733249 0.055 Uiso 1 1 calc R U . . .
H18B H 0.806180 0.510612 0.793192 0.055 Uiso 1 1 calc R U . . .
H18C H 0.668710 0.483656 0.789330 0.055 Uiso 1 1 calc R U . . .
C19 C 0.827(2) 0.3781(9) 0.8504(8) 0.044(5) Uani 1 1 d . . . . .
H19A H 0.736659 0.363991 0.855086 0.066 Uiso 1 1 calc R U . . .
H19B H 0.820088 0.409222 0.877594 0.066 Uiso 1 1 calc R U . . .
H19C H 0.900985 0.345509 0.856707 0.066 Uiso 1 1 calc R U . . .
C20 C 1.1081(13) 0.3420(7) 0.6148(6) 0.024(3) Uani 1 1 d . U . . .
H20A H 1.153780 0.334691 0.575699 0.036 Uiso 1 1 calc R U . . .
H20B H 1.158183 0.314761 0.639474 0.036 Uiso 1 1 calc R U . . .
H20C H 1.110214 0.382438 0.624694 0.036 Uiso 1 1 calc R U . . .
C21 C 0.8272(17) 0.3835(8) 0.5765(7) 0.036(4) Uani 1 1 d . U . . .
H21A H 0.818128 0.423627 0.590034 0.054 Uiso 1 1 calc R U . . .
H21B H 0.733462 0.374021 0.576992 0.054 Uiso 1 1 calc R U . . .
H21C H 0.879677 0.380439 0.538018 0.054 Uiso 1 1 calc R U . . .
C22 C 0.9190(18) 0.2536(7) 0.6026(7) 0.032(3) Uani 1 1 d . . . . .
H22A H 0.821677 0.246751 0.609985 0.047 Uiso 1 1 calc R U . . .
H22B H 0.975847 0.225753 0.624495 0.047 Uiso 1 1 calc R U . . .
H22C H 0.956915 0.248271 0.562531 0.047 Uiso 1 1 calc R U . . .
C23 C 0.515(2) 0.4493(9) 0.6764(8) 0.048(5) Uani 1 1 d . . . . .
H23A H 0.424328 0.452242 0.663596 0.072 Uiso 1 1 calc R U . . .
H23B H 0.588916 0.451971 0.643977 0.072 Uiso 1 1 calc R U . . .
H23C H 0.509897 0.481479 0.702312 0.072 Uiso 1 1 calc R U . . .
C24 C 0.488(2) 0.3213(9) 0.6773(9) 0.045(5) Uani 1 1 d . . . . .
H24A H 0.387098 0.333617 0.677167 0.067 Uiso 1 1 calc R U . . .
H24B H 0.503367 0.283850 0.697474 0.067 Uiso 1 1 calc R U . . .
H24C H 0.538063 0.316423 0.638536 0.067 Uiso 1 1 calc R U . . .
C25 C 0.4562(17) 0.3865(11) 0.7862(7) 0.046(5) Uani 1 1 d . . . . .
H25A H 0.502586 0.409837 0.807790 0.069 Uiso 1 1 calc R U . . .
H25B H 0.454810 0.347715 0.803627 0.069 Uiso 1 1 calc R U . . .
H25C H 0.359653 0.406486 0.785699 0.069 Uiso 1 1 calc R U . . .
Ge2 Ge 1.35057(15) 0.13537(7) 1.09025(7) 0.0211(3) Uani 1 1 d . . . . .
S3 S 1.4322(4) 0.26041(19) 1.0731(2) 0.0340(9) Uani 1 1 d . . . . .
S4 S 1.1407(4) 0.25250(17) 1.05892(18) 0.0262(8) Uani 1 1 d . . . . .
Si5 Si 1.1283(4) 0.34610(18) 1.03865(16) 0.0191(8) Uani 1 1 d . . . . .
Si6 Si 1.1924(5) 0.4044(2) 1.10480(18) 0.0255(9) Uani 1 1 d . . . . .
Si7 Si 1.2433(5) 0.3532(2) 0.94559(18) 0.0255(9) Uani 1 1 d . . . . .
Si8 Si 0.8823(4) 0.3665(2) 1.04389(17) 0.0251(9) Uani 1 1 d . . . . .
N3 N 1.1833(13) 0.1137(6) 1.0669(5) 0.024(3) Uani 1 1 d . U . . .
N4 N 1.1869(13) 0.1369(6) 1.1506(5) 0.023(3) Uani 1 1 d . U . . .
C26 C 1.1133(16) 0.1208(7) 1.1154(6) 0.024(3) Uani 1 1 d . U . . .
C27 C 0.9628(15) 0.1055(7) 1.1334(6) 0.020(3) Uani 1 1 d . U . . .
C28 C 0.8518(19) 0.1490(8) 1.1233(7) 0.032(4) Uani 1 1 d . . . . .
H28 H 0.870235 0.186004 1.108645 0.038 Uiso 1 1 calc R U . . .
C29 C 0.7145(18) 0.1385(8) 1.1344(7) 0.031(4) Uani 1 1 d . . . . .
H29 H 0.638914 0.167138 1.125848 0.038 Uiso 1 1 calc R U . . .
C30 C 0.6899(18) 0.0825(9) 1.1595(8) 0.034(4) Uani 1 1 d . . . . .
H30 H 0.596837 0.074640 1.169172 0.041 Uiso 1 1 calc R U . . .
C31 C 0.8040(19) 0.0404(8) 1.1692(8) 0.035(4) Uani 1 1 d . . . . .
H31 H 0.788682 0.003324 1.184791 0.042 Uiso 1 1 calc R U . . .
C32 C 0.9386(16) 0.0523(8) 1.1564(7) 0.026(3) Uani 1 1 d . . . . .
H32 H 1.015496 0.023538 1.163443 0.032 Uiso 1 1 calc R U . . .
C33 C 1.1483(19) 0.1589(8) 1.2100(7) 0.033(4) Uani 1 1 d . . . . .
C34 C 1.037(2) 0.2143(9) 1.2146(7) 0.042(5) Uani 1 1 d . . . . .
H34A H 1.073679 0.244922 1.190301 0.063 Uiso 1 1 calc R U . . .
H34B H 1.014929 0.227762 1.253554 0.063 Uiso 1 1 calc R U . . .
H34C H 0.952424 0.205776 1.202810 0.063 Uiso 1 1 calc R U . . .
C35 C 1.090(2) 0.1110(9) 1.2514(7) 0.040(4) Uani 1 1 d . . . . .
H35A H 1.156308 0.073811 1.246192 0.060 Uiso 1 1 calc R U . . .
H35B H 0.998790 0.105315 1.243326 0.060 Uiso 1 1 calc R U . . .
H35C H 1.078942 0.124121 1.290180 0.060 Uiso 1 1 calc R U . . .
C36 C 1.2876(19) 0.1710(10) 1.2220(9) 0.044(5) Uani 1 1 d . . . . .
H36A H 1.358437 0.135268 1.215818 0.065 Uiso 1 1 calc R U . . .
H36B H 1.276051 0.183556 1.261039 0.065 Uiso 1 1 calc R U . . .
H36C H 1.318255 0.202178 1.196828 0.065 Uiso 1 1 calc R U . . .
C37 C 1.1599(15) 0.0860(7) 1.0144(6) 0.021(3) Uani 1 1 d . . . . .
C38 C 1.290(2) 0.0910(11) 0.9714(8) 0.046(5) Uani 1 1 d . . . . .
H38A H 1.294428 0.065566 0.939451 0.069 Uiso 1 1 calc R U . . .
H38B H 1.374128 0.078963 0.988631 0.069 Uiso 1 1 calc R U . . .
H38C H 1.285944 0.131808 0.958444 0.069 Uiso 1 1 calc R U . . .
C39 C 1.029(2) 0.1192(8) 0.9931(8) 0.040(5) Uani 1 1 d . . . . .
H39A H 1.028582 0.161511 0.994453 0.060 Uiso 1 1 calc R U . . .
H39B H 0.944678 0.109597 1.016923 0.060 Uiso 1 1 calc R U . . .
H39C H 1.031567 0.107646 0.954360 0.060 Uiso 1 1 calc R U . . .
C40 C 1.1496(19) 0.0230(7) 1.0255(7) 0.031(4) Uani 1 1 d . . . . .
H40A H 1.154097 0.003240 0.989923 0.047 Uiso 1 1 calc R U . . .
H40B H 1.060234 0.020170 1.049996 0.047 Uiso 1 1 calc R U . . .
H40C H 1.227665 0.004232 1.043844 0.047 Uiso 1 1 calc R U . . .
C41 C 1.3071(15) 0.2236(7) 1.0730(6) 0.021(3) Uani 1 1 d . . . . .
C42 C 1.4370(13) 0.3502(6) 0.9404(6) 0.020(3) Uani 1 1 d . . . . .
H42A H 1.477766 0.313738 0.957636 0.030 Uiso 1 1 calc R U . . .
H42B H 1.453924 0.383872 0.960095 0.030 Uiso 1 1 calc R U . . .
H42C H 1.480635 0.351524 0.900863 0.030 Uiso 1 1 calc R U . . .
C43 C 1.169(2) 0.4294(9) 0.9184(7) 0.041(4) Uani 1 1 d . . . . .
H43A H 1.219021 0.435378 0.880324 0.061 Uiso 1 1 calc R U . . .
H43B H 1.182771 0.459749 0.943185 0.061 Uiso 1 1 calc R U . . .
H43C H 1.068952 0.432014 0.917693 0.061 Uiso 1 1 calc R U . . .
C44 C 1.2043(19) 0.2938(11) 0.9048(8) 0.047(5) Uani 1 1 d . . . . .
H44A H 1.246809 0.297248 0.865346 0.071 Uiso 1 1 calc R U . . .
H44B H 1.102319 0.297055 0.907892 0.071 Uiso 1 1 calc R U . . .
H44C H 1.243201 0.255657 0.919690 0.071 Uiso 1 1 calc R U . . .
C45 C 0.8177(19) 0.4411(7) 1.0165(9) 0.041(5) Uani 1 1 d . . . . .
H45A H 0.816267 0.470729 1.044621 0.062 Uiso 1 1 calc R U . . .
H45B H 0.722556 0.442709 1.008508 0.062 Uiso 1 1 calc R U . . .
H45C H 0.880518 0.449028 0.981923 0.062 Uiso 1 1 calc R U . . .
C46 C 0.8242(18) 0.3101(8) 1.0043(9) 0.038(4) Uani 1 1 d . . . . .
H46A H 0.854396 0.315577 0.963966 0.057 Uiso 1 1 calc R U . . .
H46B H 0.721530 0.314369 1.012643 0.057 Uiso 1 1 calc R U . . .
H46C H 0.866205 0.270832 1.015593 0.057 Uiso 1 1 calc R U . . .
C47 C 0.7976(17) 0.3611(11) 1.1195(6) 0.042(5) Uani 1 1 d . . . . .
H47A H 0.695160 0.367954 1.122193 0.063 Uiso 1 1 calc R U . . .
H47B H 0.824307 0.390738 1.141492 0.063 Uiso 1 1 calc R U . . .
H47C H 0.829126 0.321934 1.134081 0.063 Uiso 1 1 calc R U . . .
C48 C 1.3732(16) 0.4190(9) 1.0868(8) 0.037(4) Uani 1 1 d . . . . .
H48A H 1.389141 0.433962 1.048185 0.056 Uiso 1 1 calc R U . . .
H48B H 1.439655 0.382551 1.089916 0.056 Uiso 1 1 calc R U . . .
H48C H 1.387320 0.448228 1.112553 0.056 Uiso 1 1 calc R U . . .
C49 C 1.076(2) 0.4759(8) 1.1066(9) 0.044(5) Uani 1 1 d . . . . .
H49A H 1.071543 0.490018 1.068180 0.065 Uiso 1 1 calc R U . . .
H49B H 1.112257 0.504078 1.126885 0.065 Uiso 1 1 calc R U . . .
H49C H 0.981316 0.471783 1.125762 0.065 Uiso 1 1 calc R U . . .
C50 C 1.164(2) 0.3678(9) 1.1781(7) 0.041(4) Uani 1 1 d . . . . .
H50A H 1.227038 0.329985 1.177572 0.061 Uiso 1 1 calc R U . . .
H50B H 1.065978 0.361546 1.187688 0.061 Uiso 1 1 calc R U . . .
H50C H 1.183085 0.393387 1.206070 0.061 Uiso 1 1 calc R U . . .
Ge3 Ge 0.66693(18) 0.12432(8) 0.45192(9) 0.0335(4) Uani 1 1 d D . . . .
S5 S 0.7633(4) 0.24386(18) 0.4096(2) 0.0351(9) Uani 1 1 d . U . . .
S6 S 0.4611(4) 0.24187(19) 0.41617(19) 0.0308(9) Uani 1 1 d . U . . .
Si9 Si 0.4701(4) 0.32967(18) 0.37979(15) 0.0181(8) Uani 1 1 d . . . . .
Si10 Si 0.5281(5) 0.3928(2) 0.44328(19) 0.0300(10) Uani 1 1 d . . . . .
Si11 Si 0.6008(5) 0.3214(2) 0.28788(17) 0.0265(9) Uani 1 1 d . . . . .
Si12 Si 0.2269(4) 0.3535(3) 0.37633(19) 0.0343(11) Uani 1 1 d . . . . .
N5 N 0.4889(13) 0.1306(6) 0.5088(5) 0.022(2) Uani 1 1 d . U . . .
N6 N 0.5062(14) 0.0982(6) 0.4269(6) 0.027(3) Uani 1 1 d . U . . .
C51 C 0.4246(13) 0.1038(6) 0.4762(6) 0.018(3) Uani 1 1 d D U . . .
C52 C 0.2808(17) 0.0905(8) 0.4909(7) 0.027(3) Uani 1 1 d . U . . .
C53 C 0.1674(19) 0.1292(8) 0.4823(8) 0.037(4) Uani 1 1 d . . . . .
H53 H 0.179457 0.166993 0.467680 0.045 Uiso 1 1 calc R U . . .
C54 C 0.029(2) 0.1152(12) 0.4944(9) 0.051(6) Uani 1 1 d . . . . .
H54 H -0.049543 0.143288 0.487947 0.061 Uiso 1 1 calc R U . . .
C55 C 0.012(2) 0.0605(12) 0.5156(10) 0.053(6) Uani 1 1 d . . . . .
H55 H -0.078913 0.050098 0.523164 0.064 Uiso 1 1 calc R U . . .
C56 C 0.129(2) 0.0200(10) 0.5261(9) 0.041(4) Uani 1 1 d . U . . .
H56 H 0.117540 -0.017499 0.541588 0.049 Uiso 1 1 calc R U . . .
C57 C 0.264(2) 0.0347(8) 0.5138(8) 0.036(4) Uani 1 1 d . . . . .
H57 H 0.343977 0.007342 0.520701 0.043 Uiso 1 1 calc R U . . .
C58 C 0.4465(18) 0.1514(8) 0.5677(7) 0.029(3) Uani 1 1 d . U . . .
C59 C 0.567(3) 0.1837(13) 0.5787(9) 0.082(10) Uani 1 1 d . . . . .
H59A H 0.658364 0.162110 0.560594 0.122 Uiso 1 1 calc R U . . .
H59B H 0.566018 0.185576 0.619209 0.122 Uiso 1 1 calc R U . . .
H59C H 0.553238 0.223629 0.563218 0.122 Uiso 1 1 calc R U . . .
C60 C 0.311(3) 0.1940(12) 0.5755(12) 0.068(7) Uani 1 1 d . U . . .
H60A H 0.321953 0.228644 0.551750 0.101 Uiso 1 1 calc R U . . .
H60B H 0.284919 0.205954 0.614944 0.101 Uiso 1 1 calc R U . . .
H60C H 0.236884 0.175347 0.565032 0.101 Uiso 1 1 calc R U . . .
C61 C 0.443(2) 0.0991(8) 0.6083(7) 0.041(5) Uani 1 1 d . . . . .
H61A H 0.528956 0.070269 0.598585 0.061 Uiso 1 1 calc R U . . .
H61B H 0.361178 0.080826 0.605612 0.061 Uiso 1 1 calc R U . . .
H61C H 0.435257 0.112727 0.646783 0.061 Uiso 1 1 calc R U . . .
C62 C 0.4886(17) 0.0674(7) 0.3752(7) 0.027(3) Uani 1 1 d . . . . .
C63 C 0.605(3) 0.0792(13) 0.3287(11) 0.069(7) Uani 1 1 d . U . . .
H63A H 0.597395 0.060200 0.294204 0.104 Uiso 1 1 calc R U . . .
H63B H 0.696502 0.063497 0.339564 0.104 Uiso 1 1 calc R U . . .
H63C H 0.597874 0.121643 0.322390 0.104 Uiso 1 1 calc R U . . .
C64 C 0.338(2) 0.0837(10) 0.3601(9) 0.049(5) Uani 1 1 d . U . . .
H64A H 0.341728 0.075911 0.320242 0.074 Uiso 1 1 calc R U . . .
H64B H 0.301532 0.125370 0.367671 0.074 Uiso 1 1 calc R U . . .
H64C H 0.275257 0.059913 0.382913 0.074 Uiso 1 1 calc R U . . .
C65 C 0.504(3) 0.0017(9) 0.3832(7) 0.044(5) Uani 1 1 d . . . . .
H65A H 0.467930 -0.015341 0.353521 0.066 Uiso 1 1 calc R U . . .
H65B H 0.451683 -0.007202 0.419874 0.066 Uiso 1 1 calc R U . . .
H65C H 0.604064 -0.015095 0.381506 0.066 Uiso 1 1 calc R U . . .
C66 C 0.6288(16) 0.2097(7) 0.4236(7) 0.027(3) Uani 1 1 d . U . . .
C67 C 0.490(2) 0.3615(11) 0.5156(7) 0.052(5) Uani 1 1 d . . . . .
H67A H 0.403113 0.344990 0.519646 0.077 Uiso 1 1 calc R U . . .
H67B H 0.478192 0.392566 0.543300 0.077 Uiso 1 1 calc R U . . .
H67C H 0.567870 0.330511 0.521569 0.077 Uiso 1 1 calc R U . . .
C68 C 0.7104(17) 0.4032(7) 0.4286(7) 0.033(4) Uani 1 1 d . . . . .
H68A H 0.731803 0.418493 0.390401 0.049 Uiso 1 1 calc R U . . .
H68B H 0.772016 0.365519 0.432203 0.049 Uiso 1 1 calc R U . . .
H68C H 0.725638 0.431175 0.455442 0.049 Uiso 1 1 calc R U . . .
C69 C 0.4134(18) 0.4682(8) 0.4390(10) 0.051(5) Uani 1 1 d . . . . .
H69A H 0.443611 0.496277 0.461688 0.077 Uiso 1 1 calc R U . . .
H69B H 0.314982 0.465376 0.453374 0.077 Uiso 1 1 calc R U . . .
H69C H 0.422804 0.481605 0.399893 0.077 Uiso 1 1 calc R U . . .
C70 C 0.7783(16) 0.3419(8) 0.2826(7) 0.032(4) Uani 1 1 d . U . . .
H70A H 0.832748 0.331963 0.245154 0.048 Uiso 1 1 calc R U . . .
H70B H 0.827252 0.320217 0.311020 0.048 Uiso 1 1 calc R U . . .
H70C H 0.768287 0.384116 0.288773 0.048 Uiso 1 1 calc R U . . .
C71 C 0.498(2) 0.3720(10) 0.2426(8) 0.050(5) Uani 1 1 d . U . . .
H71A H 0.525092 0.358918 0.203522 0.075 Uiso 1 1 calc R U . . .
H71B H 0.517103 0.411843 0.245386 0.075 Uiso 1 1 calc R U . . .
H71C H 0.397357 0.371877 0.254998 0.075 Uiso 1 1 calc R U . . .
C72 C 0.619(2) 0.2448(10) 0.2628(8) 0.050(6) Uani 1 1 d . . . . .
H72A H 0.526227 0.235374 0.262124 0.075 Uiso 1 1 calc R U . . .
H72B H 0.666990 0.217548 0.288222 0.075 Uiso 1 1 calc R U . . .
H72C H 0.675130 0.241065 0.224923 0.075 Uiso 1 1 calc R U . . .
C73 C 0.127(2) 0.3541(11) 0.4495(8) 0.054(5) Uani 1 1 d . U . . .
H73A H 0.149212 0.385405 0.470802 0.081 Uiso 1 1 calc R U . . .
H73B H 0.153351 0.316154 0.467615 0.081 Uiso 1 1 calc R U . . .
H73C H 0.025935 0.360990 0.448575 0.081 Uiso 1 1 calc R U . . .
C74 C 0.1734(19) 0.2950(8) 0.3381(8) 0.035(4) Uani 1 1 d . U . . .
H74A H 0.072407 0.304538 0.337288 0.053 Uiso 1 1 calc R U . . .
H74B H 0.194222 0.257238 0.357212 0.053 Uiso 1 1 calc R U . . .
H74C H 0.225574 0.292427 0.299544 0.053 Uiso 1 1 calc R U . . .
C75 C 0.175(3) 0.4253(10) 0.3452(12) 0.073(9) Uani 1 1 d . . . . .
H75A H 0.258557 0.438809 0.324082 0.109 Uiso 1 1 calc R U . . .
H75B H 0.129797 0.453470 0.374935 0.109 Uiso 1 1 calc R U . . .
H75C H 0.109074 0.422304 0.319753 0.109 Uiso 1 1 calc R U . . .
Ge4 Ge 0.96475(15) 0.85781(7) 0.59386(7) 0.0204(3) Uani 1 1 d . . . . .
S7 S 1.1509(4) 0.7326(2) 0.5762(2) 0.0373(10) Uani 1 1 d . . . . .
S8 S 0.8506(4) 0.74085(17) 0.56315(16) 0.0238(7) Uani 1 1 d . . . . .
Si13 Si 0.9178(4) 0.64646(18) 0.54467(17) 0.0194(8) Uani 1 1 d . . . . .
Si14 Si 1.0347(4) 0.63760(19) 0.45150(17) 0.0221(8) Uani 1 1 d . . . . .
Si15 Si 0.6847(4) 0.62619(19) 0.55318(17) 0.0232(8) Uani 1 1 d . . . . .
Si16 Si 1.0306(5) 0.59031(19) 0.61224(18) 0.0259(9) Uani 1 1 d . . . . .
N7 N 0.7977(11) 0.8565(5) 0.6548(5) 0.015(2) Uani 1 1 d . U . . .
N8 N 0.7760(12) 0.8801(6) 0.5678(5) 0.019(2) Uani 1 1 d . U . . .
C76 C 0.7066(13) 0.8757(6) 0.6216(5) 0.013(2) Uani 1 1 d . U . . .
C77 C 0.5524(15) 0.8862(6) 0.6368(6) 0.018(3) Uani 1 1 d . U . . .
C78 C 0.4675(14) 0.8473(7) 0.6271(6) 0.021(3) Uani 1 1 d . . . . .
H78 H 0.511551 0.810750 0.610299 0.026 Uiso 1 1 calc R U . . .
C79 C 0.3257(16) 0.8579(8) 0.6401(8) 0.032(4) Uani 1 1 d . . . . .
H79 H 0.273758 0.828311 0.634426 0.038 Uiso 1 1 calc R U . . .
C80 C 0.2584(17) 0.9099(9) 0.6608(8) 0.034(4) Uani 1 1 d . . . . .
H80 H 0.158549 0.917957 0.667909 0.040 Uiso 1 1 calc R U . . .
C81 C 0.3337(17) 0.9520(9) 0.6719(7) 0.032(4) Uani 1 1 d . . . . .
H81 H 0.285790 0.988460 0.687876 0.039 Uiso 1 1 calc R U . . .
C82 C 0.4821(14) 0.9407(6) 0.6596(6) 0.020(3) Uani 1 1 d . . . . .
H82 H 0.534197 0.969771 0.666553 0.024 Uiso 1 1 calc R U . . .
C83 C 0.7781(16) 0.8350(6) 0.7130(6) 0.021(3) Uani 1 1 d . . . . .
C84 C 0.710(2) 0.7788(9) 0.7185(8) 0.041(4) Uani 1 1 d . U . . .
H84A H 0.615113 0.788317 0.708935 0.061 Uiso 1 1 calc R U . . .
H84B H 0.703372 0.763912 0.757120 0.061 Uiso 1 1 calc R U . . .
H84C H 0.767227 0.748674 0.692795 0.061 Uiso 1 1 calc R U . . .
C85 C 0.6849(19) 0.8794(7) 0.7533(6) 0.029(3) Uani 1 1 d . . . . .
H85A H 0.714454 0.917704 0.746298 0.044 Uiso 1 1 calc R U . . .
H85B H 0.692299 0.866879 0.791908 0.044 Uiso 1 1 calc R U . . .
H85C H 0.587187 0.882569 0.747766 0.044 Uiso 1 1 calc R U . . .
C86 C 0.9225(17) 0.8210(8) 0.7278(7) 0.031(4) Uani 1 1 d . U . . .
H86A H 0.970750 0.783211 0.711304 0.046 Uiso 1 1 calc R U . . .
H86B H 0.915277 0.818671 0.768718 0.046 Uiso 1 1 calc R U . . .
H86C H 0.975949 0.851836 0.713096 0.046 Uiso 1 1 calc R U . . .
C87 C 0.7351(15) 0.9069(7) 0.5189(7) 0.024(3) Uani 1 1 d . . . . .
C88 C 0.6704(19) 0.9713(8) 0.5277(8) 0.033(4) Uani 1 1 d . . . . .
H88A H 0.721603 0.989218 0.551849 0.050 Uiso 1 1 calc R U . . .
H88B H 0.571629 0.974604 0.545471 0.050 Uiso 1 1 calc R U . . .
H88C H 0.676192 0.991660 0.491310 0.050 Uiso 1 1 calc R U . . .
C89 C 0.8699(18) 0.9027(9) 0.4743(7) 0.035(4) Uani 1 1 d . . . . .
H89A H 0.917842 0.861758 0.470925 0.053 Uiso 1 1 calc R U . . .
H89B H 0.932397 0.926986 0.485756 0.053 Uiso 1 1 calc R U . . .
H89C H 0.844986 0.916643 0.438090 0.053 Uiso 1 1 calc R U . . .
C90 C 0.6306(19) 0.8734(9) 0.4959(7) 0.034(4) Uani 1 1 d . U . . .
H90A H 0.611409 0.890662 0.459883 0.051 Uiso 1 1 calc R U . . .
H90B H 0.542508 0.876839 0.522838 0.051 Uiso 1 1 calc R U . . .
H90C H 0.672701 0.831913 0.490691 0.051 Uiso 1 1 calc R U . . .
C91 C 0.9913(16) 0.7706(7) 0.5755(6) 0.023(3) Uani 1 1 d . U . . .
C92 C 1.2224(17) 0.5750(8) 0.5943(7) 0.030(3) Uani 1 1 d . U . . .
H92A H 1.250336 0.551723 0.559851 0.046 Uiso 1 1 calc R U . . .
H92B H 1.261381 0.553095 0.624978 0.046 Uiso 1 1 calc R U . . .
H92C H 1.258222 0.612124 0.588317 0.046 Uiso 1 1 calc R U . . .
C93 C 0.966(2) 0.5172(8) 0.6179(8) 0.041(4) Uani 1 1 d . U . . .
H93A H 1.002448 0.495094 0.583163 0.061 Uiso 1 1 calc R U . . .
H93B H 0.862753 0.524237 0.624056 0.061 Uiso 1 1 calc R U . . .
H93C H 0.998557 0.494603 0.649566 0.061 Uiso 1 1 calc R U . . .
C94 C 0.9769(19) 0.6256(9) 0.6826(7) 0.039(4) Uani 1 1 d . . . . .
H94A H 1.027304 0.658317 0.683990 0.059 Uiso 1 1 calc R U . . .
H94B H 0.999612 0.596661 0.711632 0.059 Uiso 1 1 calc R U . . .
H94C H 0.875438 0.640259 0.689027 0.059 Uiso 1 1 calc R U . . .
C95 C 1.2197(15) 0.6389(6) 0.4439(6) 0.020(3) Uani 1 1 d . U . . .
H95A H 1.266641 0.624569 0.406606 0.030 Uiso 1 1 calc R U . . .
H95B H 1.259262 0.613544 0.472649 0.030 Uiso 1 1 calc R U . . .
H95C H 1.234194 0.679133 0.448477 0.030 Uiso 1 1 calc R U . . .
C96 C 0.9412(18) 0.6972(8) 0.4092(7) 0.034(4) Uani 1 1 d . U . . .
H96A H 0.988662 0.694969 0.369946 0.051 Uiso 1 1 calc R U . . .
H96B H 0.942916 0.735686 0.424413 0.051 Uiso 1 1 calc R U . . .
H96C H 0.843508 0.691913 0.411152 0.051 Uiso 1 1 calc R U . . .
C97 C 1.015(3) 0.5651(10) 0.4240(9) 0.055(6) Uani 1 1 d . . . . .
H97A H 0.914835 0.563387 0.426585 0.083 Uiso 1 1 calc R U . . .
H97B H 1.058287 0.533129 0.446284 0.083 Uiso 1 1 calc R U . . .
H97C H 1.061216 0.560939 0.384656 0.083 Uiso 1 1 calc R U . . .
C98 C 0.5762(16) 0.6810(8) 0.5127(7) 0.030(4) Uani 1 1 d . . . . .
H98A H 0.614173 0.676926 0.472544 0.046 Uiso 1 1 calc R U . . .
H98B H 0.578720 0.720769 0.524741 0.046 Uiso 1 1 calc R U . . .
H98C H 0.478876 0.674173 0.519655 0.046 Uiso 1 1 calc R U . . .
C99 C 0.680(2) 0.5515(8) 0.5278(8) 0.041(4) Uani 1 1 d . . . . .
H99A H 0.585618 0.541976 0.539878 0.061 Uiso 1 1 calc R U . . .
H99B H 0.748735 0.522499 0.543359 0.061 Uiso 1 1 calc R U . . .
H99C H 0.702559 0.550725 0.486680 0.061 Uiso 1 1 calc R U . . .
C100 C 0.605(2) 0.6362(9) 0.6285(8) 0.041(4) Uani 1 1 d . . . . .
H10D H 0.620040 0.673881 0.641374 0.062 Uiso 1 1 calc R U . . .
H10E H 0.649356 0.604271 0.650616 0.062 Uiso 1 1 calc R U . . .
H10F H 0.504096 0.635679 0.633144 0.062 Uiso 1 1 calc R U . . .
Ge5 Ge 0.59647(16) 0.84218(7) 0.31529(7) 0.0245(4) Uani 1 1 d . . . . .
S9 S 0.7980(5) 0.7322(3) 0.2565(3) 0.0526(15) Uani 1 1 d . . . . .
S10 S 0.4922(4) 0.73023(17) 0.26588(16) 0.0232(7) Uani 1 1 d . . . . .
Si17 Si 0.5806(4) 0.64612(18) 0.22372(17) 0.0212(8) Uani 1 1 d . . . . .
Si18 Si 0.7096(4) 0.6547(2) 0.13393(17) 0.0256(9) Uani 1 1 d . . . . .
Si19 Si 0.3582(5) 0.6233(2) 0.21586(19) 0.0302(10) Uani 1 1 d . . . . .
Si20 Si 0.6870(6) 0.5809(2) 0.2870(2) 0.0405(13) Uani 1 1 d D . . . .
N9 N 0.4004(11) 0.8427(5) 0.3419(5) 0.014(2) Uani 1 1 d . U . . .
N10 N 0.4642(14) 0.8835(6) 0.2652(6) 0.027(3) Uani 1 1 d . U . . .
C101 C 0.3517(15) 0.8755(7) 0.3015(6) 0.021(3) Uani 1 1 d . . . . .
C102 C 0.2010(18) 0.8975(8) 0.2982(7) 0.032(4) Uani 1 1 d . . . . .
C103 C 0.120(2) 0.8631(9) 0.2762(7) 0.034(4) Uani 1 1 d . . . . .
H103 H 0.164012 0.825412 0.261909 0.041 Uiso 1 1 calc R U . . .
C104 C -0.022(2) 0.8815(10) 0.2744(8) 0.042(5) Uani 1 1 d . . . . .
H104 H -0.074703 0.856187 0.260703 0.051 Uiso 1 1 calc R U . . .
C105 C -0.083(2) 0.9358(11) 0.2925(9) 0.046(5) Uani 1 1 d . . . . .
H105 H -0.179308 0.949737 0.290120 0.055 Uiso 1 1 calc R U . . .
C106 C -0.006(2) 0.9718(9) 0.3146(9) 0.041(5) Uani 1 1 d . . . . .
H106 H -0.051076 1.009419 0.328510 0.049 Uiso 1 1 calc R U . . .
C107 C 0.1375(16) 0.9535(9) 0.3169(8) 0.034(4) Uani 1 1 d . . . . .
H107 H 0.189851 0.978792 0.330939 0.041 Uiso 1 1 calc R U . . .
C108 C 0.3196(16) 0.8300(7) 0.4001(6) 0.022(3) Uani 1 1 d . . . . .
C109 C 0.1871(16) 0.8014(8) 0.3958(7) 0.029(3) Uani 1 1 d . . . . .
H10G H 0.116969 0.830277 0.380793 0.043 Uiso 1 1 calc R U . . .
H10H H 0.146399 0.788615 0.433176 0.043 Uiso 1 1 calc R U . . .
H10I H 0.215715 0.767409 0.370772 0.043 Uiso 1 1 calc R U . . .
C110 C 0.2703(17) 0.8850(7) 0.4374(7) 0.028(3) Uani 1 1 d . . . . .
H11G H 0.350255 0.894753 0.452192 0.042 Uiso 1 1 calc R U . . .
H11H H 0.197563 0.877200 0.468601 0.042 Uiso 1 1 calc R U . . .
H11I H 0.231795 0.918088 0.415004 0.042 Uiso 1 1 calc R U . . .
C111 C 0.4196(17) 0.7835(7) 0.4253(7) 0.030(3) Uani 1 1 d . . . . .
H11D H 0.432839 0.746785 0.404533 0.044 Uiso 1 1 calc R U . . .
H11E H 0.380515 0.777119 0.464683 0.044 Uiso 1 1 calc R U . . .
H11F H 0.510372 0.796442 0.422947 0.044 Uiso 1 1 calc R U . . .
C112 C 0.4756(17) 0.9089(9) 0.2081(7) 0.030(4) Uani 1 1 d . . . . .
C113 C 0.6374(18) 0.8946(12) 0.1870(9) 0.050(6) Uani 1 1 d . . . . .
H11J H 0.672333 0.853475 0.195240 0.075 Uiso 1 1 calc R U . . .
H11K H 0.684273 0.920072 0.206045 0.075 Uiso 1 1 calc R U . . .
H11L H 0.657154 0.901450 0.146378 0.075 Uiso 1 1 calc R U . . .
C114 C 0.422(2) 0.9743(9) 0.2119(8) 0.044(5) Uani 1 1 d . . . . .
H11M H 0.430640 0.991460 0.174107 0.065 Uiso 1 1 calc R U . . .
H11N H 0.477092 0.992391 0.234213 0.065 Uiso 1 1 calc R U . . .
H11O H 0.322810 0.981326 0.229881 0.065 Uiso 1 1 calc R U . . .
C115 C 0.399(2) 0.8768(10) 0.1719(7) 0.042(5) Uani 1 1 d . . . . .
H11P H 0.378094 0.901496 0.139652 0.064 Uiso 1 1 calc R U . . .
H11Q H 0.310957 0.868752 0.194396 0.064 Uiso 1 1 calc R U . . .
H11R H 0.458725 0.839742 0.158662 0.064 Uiso 1 1 calc R U . . .
C116 C 0.6307(18) 0.7611(8) 0.2754(7) 0.031(3) Uani 1 1 d . U . . .
C117 C 0.8940(17) 0.6494(8) 0.1282(7) 0.030(3) Uani 1 1 d . U . . .
H11S H 0.934873 0.609999 0.139485 0.046 Uiso 1 1 calc R U . . .
H11T H 0.914201 0.678573 0.152600 0.046 Uiso 1 1 calc R U . . .
H11U H 0.935011 0.656828 0.089174 0.046 Uiso 1 1 calc R U . . .
C118 C 0.641(2) 0.7279(9) 0.1010(8) 0.044(4) Uani 1 1 d . U . . .
H11V H 0.683027 0.728178 0.061121 0.066 Uiso 1 1 calc R U . . .
H11W H 0.666631 0.759965 0.120140 0.066 Uiso 1 1 calc R U . . .
H11X H 0.538645 0.733033 0.104692 0.066 Uiso 1 1 calc R U . . .
C119 C 0.6758(19) 0.5911(8) 0.0939(7) 0.041(4) Uani 1 1 d . U . . .
H11Y H 0.580534 0.599961 0.085035 0.061 Uiso 1 1 calc R U . . .
H11Z H 0.685155 0.555402 0.116981 0.061 Uiso 1 1 calc R U . . .
H11' H 0.744208 0.585049 0.059002 0.061 Uiso 1 1 calc R U . . .
C120 C 0.269(2) 0.6780(11) 0.1725(11) 0.058(6) Uani 1 1 d . U . . .
H12D H 0.323384 0.676934 0.134382 0.087 Uiso 1 1 calc R U . . .
H12E H 0.260046 0.717008 0.188484 0.087 Uiso 1 1 calc R U . . .
H12F H 0.175172 0.669420 0.171133 0.087 Uiso 1 1 calc R U . . .
C121 C 0.367(2) 0.5504(9) 0.1849(8) 0.044(4) Uani 1 1 d . U . . .
H12G H 0.274238 0.538966 0.192974 0.065 Uiso 1 1 calc R U . . .
H12H H 0.434669 0.521366 0.201239 0.065 Uiso 1 1 calc R U . . .
H12I H 0.397701 0.552370 0.144229 0.065 Uiso 1 1 calc R U . . .
C122 C 0.252(3) 0.6263(13) 0.2894(11) 0.072(7) Uani 1 1 d . U . . .
H12J H 0.154107 0.623759 0.287503 0.108 Uiso 1 1 calc R U . . .
H12K H 0.255128 0.663341 0.307085 0.108 Uiso 1 1 calc R U . . .
H12L H 0.291377 0.593337 0.311635 0.108 Uiso 1 1 calc R U . . .
C123 C 0.877(2) 0.5669(11) 0.2701(10) 0.055(5) Uani 1 1 d . U . . .
H12M H 0.907374 0.539259 0.238820 0.082 Uiso 1 1 calc R U . A 2
H12N H 0.916155 0.550161 0.302935 0.082 Uiso 1 1 calc R U . A 2
H12O H 0.911033 0.603849 0.259334 0.082 Uiso 1 1 calc R U . A 2
C124 C 0.6378(18) 0.6114(8) 0.3588(7) 0.036(4) Uani 1 1 d . U . . .
H12P H 0.667661 0.649591 0.359259 0.054 Uiso 1 1 calc R U . . .
H12Q H 0.683962 0.584464 0.384790 0.054 Uiso 1 1 calc R U . . .
H12R H 0.535586 0.616264 0.370459 0.054 Uiso 1 1 calc R U . . .
C125 C 0.607(4) 0.5121(13) 0.2871(17) 0.072(10) Uani 0.7 1 d D U P B 1
H12S H 0.504794 0.522287 0.296432 0.108 Uiso 0.7 1 calc R U P B 1
H12T H 0.633771 0.494171 0.249820 0.108 Uiso 0.7 1 calc R U P B 1
H12U H 0.642408 0.484357 0.315007 0.108 Uiso 0.7 1 calc R U P B 1
C12' C 0.762(13) 0.506(2) 0.263(5) 0.12(3) Uani 0.3 1 d D U P B 2
H12V H 0.686148 0.483369 0.262527 0.176 Uiso 0.3 1 calc R U P B 2
H12W H 0.816066 0.507016 0.224769 0.176 Uiso 0.3 1 calc R U P B 2
H12X H 0.824316 0.486612 0.288173 0.176 Uiso 0.3 1 calc R U P B 2
Ge6 Ge 0.27326(17) 0.87366(8) -0.05015(8) 0.0303(4) Uani 1 1 d . . . . .
S11 S 0.4701(6) 0.7712(3) -0.1178(3) 0.0555(13) Uani 1 1 d . U . . .
S12 S 0.1747(5) 0.7529(2) -0.0775(2) 0.0356(9) Uani 1 1 d . U . . .
Si21 Si 0.2493(4) 0.66494(19) -0.11486(17) 0.0226(8) Uani 1 1 d . . . . .
Si22 Si 0.3695(4) 0.6636(2) -0.20750(18) 0.0268(9) Uani 1 1 d . . . . .
Si23 Si 0.0176(5) 0.6465(2) -0.11081(19) 0.0277(9) Uani 1 1 d . . . . .
Si24 Si 0.3746(5) 0.6049(2) -0.05395(19) 0.0307(10) Uani 1 1 d D . . . .
N11 N 0.1065(14) 0.8652(6) 0.0068(5) 0.026(3) Uani 1 1 d . U . . .
N12 N 0.0864(13) 0.8989(6) -0.0742(5) 0.022(3) Uani 1 1 d . U . . .
C126 C 0.0149(15) 0.8896(7) -0.0244(6) 0.021(3) Uani 1 1 d . U . . .
C127 C -0.1403(15) 0.9041(7) -0.0074(6) 0.020(3) Uani 1 1 d . U . . .
C128 C -0.2258(16) 0.8625(8) -0.0169(9) 0.039(4) Uani 1 1 d . . . . .
H128 H -0.183503 0.825293 -0.032768 0.046 Uiso 1 1 calc R U . . .
C129 C -0.3690(18) 0.8768(9) -0.0031(11) 0.049(6) Uani 1 1 d . . . . .
H129 H -0.425734 0.848574 -0.007450 0.059 Uiso 1 1 calc R U . . .
C130 C -0.4318(18) 0.9319(9) 0.0172(9) 0.042(5) Uani 1 1 d . . . . .
H130 H -0.531335 0.942268 0.024353 0.051 Uiso 1 1 calc R U . . .
C131 C -0.3517(18) 0.9709(9) 0.0270(7) 0.038(5) Uani 1 1 d . . . . .
H131 H -0.396165 1.008033 0.042490 0.046 Uiso 1 1 calc R U . . .
C132 C -0.2034(16) 0.9581(7) 0.0147(6) 0.024(3) Uani 1 1 d . . . . .
H132 H -0.148412 0.986165 0.021605 0.029 Uiso 1 1 calc R U . . .
C133 C 0.0886(19) 0.8431(7) 0.0658(7) 0.029(3) Uani 1 1 d . . . . .
C134 C -0.019(2) 0.8014(10) 0.0779(9) 0.050(5) Uani 1 1 d . U . . .
H13D H -0.113150 0.823215 0.075225 0.075 Uiso 1 1 calc R U . . .
H13E H -0.019288 0.784851 0.115727 0.075 Uiso 1 1 calc R U . . .
H13F H 0.005647 0.769562 0.050374 0.075 Uiso 1 1 calc R U . . .
C135 C 0.0348(19) 0.8945(9) 0.1071(8) 0.035(4) Uani 1 1 d . U . . .
H13G H 0.111455 0.915960 0.109158 0.052 Uiso 1 1 calc R U . . .
H13H H 0.001523 0.879223 0.144368 0.052 Uiso 1 1 calc R U . . .
H13I H -0.042626 0.921040 0.094000 0.052 Uiso 1 1 calc R U . . .
C136 C 0.228(2) 0.8107(9) 0.0730(9) 0.047(5) Uani 1 1 d . . . . .
H13J H 0.255716 0.777360 0.047257 0.070 Uiso 1 1 calc R U . . .
H13K H 0.224656 0.796340 0.111793 0.070 Uiso 1 1 calc R U . . .
H13L H 0.297773 0.836972 0.064923 0.070 Uiso 1 1 calc R U . . .
C137 C 0.0436(19) 0.9266(7) -0.1256(7) 0.029(3) Uani 1 1 d . . . . .
C138 C 0.163(2) 0.9067(11) -0.1736(9) 0.055(5) Uani 1 1 d . U . . .
H13M H 0.131451 0.917528 -0.209460 0.082 Uiso 1 1 calc R U . . .
H13N H 0.191304 0.863989 -0.171764 0.082 Uiso 1 1 calc R U . . .
H13O H 0.243064 0.925700 -0.170663 0.082 Uiso 1 1 calc R U . . .
C139 C -0.084(3) 0.9084(14) -0.1402(11) 0.081(10) Uani 1 1 d . . . . .
H13P H -0.119814 0.935075 -0.168892 0.122 Uiso 1 1 calc R U . . .
H13Q H -0.156926 0.910044 -0.106579 0.122 Uiso 1 1 calc R U . . .
H13R H -0.060458 0.868274 -0.154713 0.122 Uiso 1 1 calc R U . . .
C140 C 0.024(2) 0.9935(9) -0.1191(9) 0.043(4) Uani 1 1 d . U . . .
H14D H 0.095146 1.003191 -0.098969 0.065 Uiso 1 1 calc R U . . .
H14E H -0.070034 1.007905 -0.097866 0.065 Uiso 1 1 calc R U . . .
H14F H 0.033427 1.012113 -0.156277 0.065 Uiso 1 1 calc R U . . .
C141 C 0.3078(15) 0.7906(8) -0.0829(8) 0.032(4) Uani 1 1 d . . . . .
C142 C 0.5609(16) 0.6512(8) -0.2132(7) 0.029(3) Uani 1 1 d . U . . .
H14G H 0.592816 0.612286 -0.198014 0.044 Uiso 1 1 calc R U . . .
H14H H 0.587940 0.681271 -0.191866 0.044 Uiso 1 1 calc R U . . .
H14I H 0.604294 0.653336 -0.252703 0.044 Uiso 1 1 calc R U . . .
C143 C 0.316(2) 0.6008(9) -0.2419(8) 0.044(4) Uani 1 1 d . U . . .
H14J H 0.213711 0.605514 -0.236020 0.066 Uiso 1 1 calc R U . . .
H14K H 0.354765 0.563552 -0.225205 0.066 Uiso 1 1 calc R U . . .
H14L H 0.353452 0.600767 -0.282211 0.066 Uiso 1 1 calc R U . . .
C144 C 0.308(3) 0.7336(11) -0.2433(10) 0.060(6) Uani 1 1 d . U . . .
H14M H 0.350052 0.731216 -0.283170 0.089 Uiso 1 1 calc R U . . .
H14N H 0.337150 0.766205 -0.226128 0.089 Uiso 1 1 calc R U . . .
H14O H 0.205674 0.740163 -0.239351 0.089 Uiso 1 1 calc R U . . .
C145 C 0.009(2) 0.5723(8) -0.1362(11) 0.057(6) Uani 1 1 d . . . . .
H14P H 0.030455 0.571696 -0.177309 0.086 Uiso 1 1 calc R U . . .
H14Q H -0.085079 0.563252 -0.123519 0.086 Uiso 1 1 calc R U . . .
H14R H 0.078383 0.542873 -0.121134 0.086 Uiso 1 1 calc R U . . .
C146 C -0.079(2) 0.7008(9) -0.1583(9) 0.043(4) Uani 1 1 d . . . . .
H14S H -0.049472 0.739028 -0.157142 0.064 Uiso 1 1 calc R U . . .
H14T H -0.180400 0.705046 -0.145271 0.064 Uiso 1 1 calc R U . . .
H14U H -0.056013 0.686189 -0.196930 0.064 Uiso 1 1 calc R U . . .
C147 C -0.0785(19) 0.6567(9) -0.0365(8) 0.043(4) Uani 1 1 d . U . . .
H14V H -0.179068 0.657513 -0.035656 0.065 Uiso 1 1 calc R U . . .
H14W H -0.064607 0.693840 -0.021926 0.065 Uiso 1 1 calc R U . . .
H14X H -0.041984 0.624151 -0.013145 0.065 Uiso 1 1 calc R U . . .
C149 C 0.440(3) 0.5319(10) -0.0881(11) 0.075(7) Uani 1 1 d D U . . .
H110 H 0.388874 0.528398 -0.118887 0.112 Uiso 1 1 calc R U . . .
H111 H 0.423986 0.500716 -0.060373 0.112 Uiso 1 1 calc R U . . .
H112 H 0.540433 0.528160 -0.102806 0.112 Uiso 1 1 calc R U . . .
C148 C 0.561(3) 0.602(3) -0.063(3) 0.046(13) Uani 0.35 1 d D U P C 1
H113 H 0.580478 0.638566 -0.048437 0.069 Uiso 0.35 1 calc R U P C 1
H114 H 0.603649 0.568557 -0.042692 0.069 Uiso 0.35 1 calc R U P C 1
H115 H 0.601382 0.598895 -0.103089 0.069 Uiso 0.35 1 calc R U P C 1
C150 C 0.302(6) 0.640(3) 0.0156(17) 0.053(14) Uani 0.35 1 d D U P C 1
H15D H 0.199184 0.642780 0.023000 0.079 Uiso 0.35 1 calc R U P C 1
H15E H 0.342302 0.616634 0.045049 0.079 Uiso 0.35 1 calc R U P C 1
H15F H 0.324736 0.679715 0.015200 0.079 Uiso 0.35 1 calc R U P C 1
C151 C 0.530(2) 0.6355(11) -0.0404(10) 0.033(5) Uani 0.65 1 d D U P C 2
H15G H 0.589202 0.642748 -0.076251 0.049 Uiso 0.65 1 calc R U P C 2
H15H H 0.498082 0.672518 -0.019856 0.049 Uiso 0.65 1 calc R U P C 2
H15I H 0.585479 0.607400 -0.018082 0.049 Uiso 0.65 1 calc R U P C 2
C153 C 0.268(3) 0.5922(12) 0.0144(9) 0.037(5) Uani 0.65 1 d D U P C 2
H15J H 0.231879 0.629716 0.033561 0.056 Uiso 0.65 1 calc R U P C 2
H15K H 0.189086 0.573673 0.008584 0.056 Uiso 0.65 1 calc R U P C 2
H15L H 0.326208 0.566286 0.037356 0.056 Uiso 0.65 1 calc R U P C 2

loop_
_atom_site_aniso_label
_atom_site_aniso_U_11
_atom_site_aniso_U_22
_atom_site_aniso_U_33
_atom_site_aniso_U_23
_atom_site_aniso_U_13
_atom_site_aniso_U_12
Ge1 0.0186(7) 0.0208(8) 0.0270(8) 0.0045(6) -0.0033(6) -0.0006(6)
S1 0.0187(17) 0.033(2) 0.047(2) 0.0155(18) -0.0011(15) -0.0059(15)
S2 0.0181(16) 0.0211(17) 0.0242(17) 0.0049(14) -0.0040(13) -0.0029(13)
Si1 0.0189(18) 0.0187(19) 0.0175(18) -0.0006(15) -0.0034(14) 0.0013(14)
Si2 0.033(2) 0.025(2) 0.021(2) -0.0029(17) -0.0097(16) -0.0028(17)
Si3 0.0203(18) 0.029(2) 0.0169(18) 0.0020(16) 0.0031(14) -0.0016(15)
Si4 0.0184(18) 0.044(3) 0.0142(18) -0.0014(17) -0.0006(14) 0.0029(17)
N1 0.017(3) 0.016(3) 0.020(3) -0.0012(14) -0.0067(14) -0.0015(14)
N2 0.028(3) 0.029(3) 0.028(3) 0.0000(14) -0.0047(15) -0.0038(15)
C1 0.016(6) 0.018(7) 0.015(6) 0.007(5) 0.000(5) -0.001(5)
C2 0.018(7) 0.030(8) 0.014(6) -0.010(6) -0.005(5) 0.000(6)
C3 0.032(8) 0.038(9) 0.014(6) 0.002(6) 0.000(6) -0.009(7)
C4 0.014(7) 0.061(13) 0.026(8) -0.005(8) -0.004(6) -0.006(7)
C5 0.029(8) 0.053(12) 0.024(8) -0.011(8) 0.000(6) -0.013(8)
C6 0.024(8) 0.037(10) 0.045(10) -0.001(8) 0.009(7) -0.010(7)
C7 0.033(8) 0.017(7) 0.029(8) -0.009(6) -0.011(6) 0.000(6)
C8 0.032(8) 0.030(9) 0.021(8) -0.012(7) 0.002(6) -0.002(7)
C9 0.031(9) 0.032(9) 0.038(9) -0.015(8) 0.006(7) 0.003(7)
C10 0.038(10) 0.066(14) 0.022(8) -0.002(8) -0.010(7) 0.014(9)
C11 0.105(19) 0.017(9) 0.037(11) -0.013(8) 0.020(11) 0.003(10)
C12 0.021(4) 0.024(4) 0.023(4) -0.002(3) -0.003(3) -0.004(3)
C13 0.014(6) 0.041(9) 0.020(7) -0.005(7) -0.008(5) 0.011(6)
C14 0.028(8) 0.029(9) 0.023(8) 0.000(7) -0.001(6) -0.005(6)
C15 0.031(8) 0.027(8) 0.021(7) -0.004(6) -0.005(6) -0.007(6)
C16 0.026(4) 0.021(4) 0.025(4) 0.002(3) -0.001(3) -0.002(3)
C17 0.019(6) 0.022(7) 0.025(6) -0.006(5) -0.015(5) 0.001(5)
C18 0.032(8) 0.041(10) 0.037(8) -0.009(7) -0.004(6) -0.005(7)
C19 0.055(11) 0.049(11) 0.035(9) -0.005(8) -0.017(8) -0.019(9)
C20 0.013(5) 0.032(6) 0.018(5) 0.006(5) 0.007(4) 0.011(4)
C21 0.034(6) 0.039(7) 0.035(6) 0.004(6) -0.007(5) -0.004(5)
C22 0.041(8) 0.025(8) 0.025(7) -0.012(6) 0.007(6) -0.003(6)
C23 0.060(12) 0.044(11) 0.034(9) 0.006(8) -0.025(9) 0.025(9)
C24 0.035(9) 0.054(12) 0.054(11) 0.005(9) -0.027(8) -0.013(8)
C25 0.027(8) 0.084(15) 0.019(7) 0.005(8) -0.001(6) 0.009(9)
Ge2 0.0190(7) 0.0204(8) 0.0245(8) -0.0017(6) -0.0057(6) -0.0028(6)
S3 0.0235(19) 0.027(2) 0.053(3) 0.0037(19) -0.0078(18) -0.0085(16)
S4 0.0269(19) 0.0191(18) 0.036(2) 0.0050(16) -0.0150(16) -0.0053(14)
Si5 0.0219(18) 0.0195(19) 0.0163(18) -0.0023(15) -0.0036(14) -0.0037(15)
Si6 0.028(2) 0.025(2) 0.024(2) -0.0079(17) -0.0049(16) -0.0050(17)
Si7 0.028(2) 0.029(2) 0.0175(19) 0.0002(17) -0.0024(15) -0.0007(17)
Si8 0.024(2) 0.030(2) 0.0193(19) -0.0068(17) 0.0016(15) -0.0050(17)
N3 0.022(4) 0.024(4) 0.025(4) 0.000(3) -0.005(3) -0.001(3)
N4 0.024(4) 0.025(4) 0.022(4) -0.003(3) -0.009(3) -0.001(3)
C26 0.027(4) 0.025(5) 0.021(4) -0.005(3) -0.012(3) 0.006(3)
C27 0.019(4) 0.022(4) 0.018(4) -0.004(3) -0.002(3) -0.004(3)
C28 0.040(9) 0.022(8) 0.036(9) -0.004(7) -0.001(7) -0.015(7)
C29 0.029(8) 0.031(9) 0.032(8) 0.001(7) -0.002(7) -0.005(7)
C30 0.027(8) 0.046(11) 0.035(9) 0.003(8) -0.006(7) -0.022(8)
C31 0.035(9) 0.028(9) 0.041(10) -0.008(8) 0.008(7) -0.018(7)
C32 0.020(7) 0.032(9) 0.026(8) -0.008(7) 0.002(6) -0.005(6)
C33 0.045(10) 0.030(9) 0.031(9) -0.010(7) -0.025(7) 0.001(7)
C34 0.047(10) 0.048(11) 0.023(8) -0.008(8) -0.010(7) 0.021(8)
C35 0.059(12) 0.042(11) 0.023(8) 0.005(8) -0.009(8) -0.019(9)
C36 0.030(9) 0.061(13) 0.044(10) -0.012(9) -0.018(8) -0.006(8)
C37 0.023(7) 0.030(8) 0.012(6) -0.005(6) -0.006(5) -0.005(6)
C38 0.050(12) 0.069(15) 0.027(9) -0.011(9) -0.004(8) -0.031(11)
C39 0.053(11) 0.026(9) 0.041(10) -0.020(7) -0.023(8) 0.011(7)
C40 0.043(10) 0.022(8) 0.027(8) -0.011(7) 0.003(7) -0.009(7)
C41 0.020(6) 0.017(6) 0.026(7) 0.005(5) -0.005(5) -0.001(5)
C42 0.011(5) 0.020(7) 0.025(7) 0.001(5) 0.012(5) -0.002(5)
C43 0.050(11) 0.042(10) 0.025(8) 0.009(7) -0.005(7) 0.005(8)
C44 0.029(9) 0.079(15) 0.034(9) -0.031(10) 0.003(7) -0.010(9)
C45 0.038(9) 0.023(8) 0.064(12) -0.006(8) -0.032(9) 0.014(7)
C46 0.027(8) 0.037(10) 0.055(11) 0.001(9) -0.017(8) -0.009(7)
C47 0.023(8) 0.083(15) 0.017(7) -0.012(8) 0.003(6) -0.003(8)
C48 0.023(7) 0.052(11) 0.041(9) -0.027(8) -0.012(6) -0.006(7)
C49 0.046(10) 0.037(10) 0.052(11) -0.026(9) -0.017(8) -0.005(8)
C50 0.043(10) 0.052(12) 0.024(8) -0.008(8) -0.007(7) 0.002(8)
Ge3 0.0188(8) 0.0326(10) 0.0522(12) 0.0168(9) -0.0131(8) -0.0096(7)
S5 0.0275(18) 0.030(2) 0.051(2) 0.0119(18) -0.0102(17) -0.0125(15)
S6 0.0251(17) 0.0245(18) 0.042(2) 0.0128(16) -0.0022(15) -0.0075(14)
Si9 0.0185(18) 0.021(2) 0.0136(17) -0.0018(14) -0.0004(13) -0.0018(14)
Si10 0.037(2) 0.031(2) 0.025(2) -0.0060(18) -0.0107(18) -0.0070(19)
Si11 0.027(2) 0.036(2) 0.0173(19) -0.0035(17) 0.0017(15) -0.0098(18)
Si12 0.0186(19) 0.059(3) 0.023(2) -0.018(2) -0.0043(15) 0.0051(19)
N5 0.022(3) 0.022(3) 0.022(3) 0.0007(14) -0.0048(14) -0.0040(14)
N6 0.026(3) 0.026(3) 0.027(3) 0.0010(14) -0.0044(14) -0.0040(14)
C51 0.018(3) 0.018(3) 0.018(3) 0.0001(14) -0.0032(14) -0.0032(14)
C52 0.027(3) 0.027(4) 0.027(3) -0.0006(14) -0.0046(15) -0.0050(15)
C53 0.039(10) 0.025(9) 0.052(11) -0.002(8) -0.009(8) -0.016(7)
C54 0.030(10) 0.073(17) 0.052(12) 0.000(11) -0.010(9) -0.012(10)
C55 0.023(9) 0.074(17) 0.068(14) -0.013(13) -0.001(9) -0.024(10)
C56 0.042(6) 0.039(6) 0.043(6) -0.002(4) -0.005(4) -0.012(4)
C57 0.043(10) 0.031(9) 0.037(9) 0.003(8) 0.000(8) -0.026(8)
C58 0.034(5) 0.029(5) 0.024(5) 0.000(4) -0.008(4) -0.005(4)
C59 0.15(3) 0.10(2) 0.030(10) 0.025(11) -0.042(14) -0.10(2)
C60 0.072(9) 0.060(9) 0.065(9) -0.010(7) -0.011(7) 0.002(7)
C61 0.082(14) 0.025(8) 0.021(8) 0.005(7) -0.021(8) -0.012(9)
C62 0.030(8) 0.026(8) 0.024(8) 0.001(7) -0.002(6) -0.002(6)
C63 0.079(10) 0.067(10) 0.062(9) -0.010(7) 0.003(7) -0.026(7)
C64 0.053(8) 0.051(8) 0.044(8) -0.001(6) -0.021(6) 0.003(6)
C65 0.081(14) 0.036(10) 0.018(8) -0.004(7) -0.012(8) -0.014(10)
C66 0.026(4) 0.030(5) 0.025(4) 0.007(4) -0.009(3) -0.003(3)
C67 0.064(13) 0.075(15) 0.021(8) -0.001(9) -0.008(8) -0.025(11)
C68 0.046(9) 0.024(8) 0.031(8) -0.017(6) -0.019(7) 0.000(7)
C69 0.030(9) 0.042(10) 0.083(15) -0.024(10) -0.031(9) 0.017(7)
C70 0.024(6) 0.044(7) 0.024(6) 0.011(5) 0.000(5) -0.001(5)
C71 0.041(7) 0.063(8) 0.042(7) 0.012(6) -0.002(6) -0.005(6)
C72 0.045(10) 0.061(13) 0.044(10) -0.036(10) 0.016(8) -0.024(9)
C73 0.045(7) 0.072(9) 0.039(7) -0.008(7) 0.000(6) 0.001(6)
C74 0.035(6) 0.039(7) 0.034(7) -0.006(6) -0.008(5) -0.010(6)
C75 0.093(18) 0.039(12) 0.098(19) -0.028(12) -0.074(16) 0.021(12)
Ge4 0.0157(7) 0.0185(8) 0.0277(8) -0.0020(6) -0.0065(6) -0.0017(6)
S7 0.025(2) 0.028(2) 0.060(3) -0.012(2) -0.0150(19) 0.0034(16)
S8 0.0196(16) 0.0197(18) 0.033(2) -0.0078(15) -0.0083(14) -0.0005(14)
Si13 0.0188(18) 0.0166(18) 0.0226(19) -0.0054(15) -0.0056(14) 0.0008(14)
Si14 0.0220(19) 0.025(2) 0.0184(18) -0.0031(16) -0.0017(14) -0.0036(16)
Si15 0.0237(19) 0.025(2) 0.0228(19) -0.0046(16) -0.0072(15) -0.0062(16)
Si16 0.030(2) 0.022(2) 0.027(2) -0.0012(17) -0.0121(17) 0.0001(16)
N7 0.015(2) 0.016(2) 0.015(2) 0.0000(14) -0.0033(14) -0.0027(14)
N8 0.019(3) 0.019(3) 0.018(3) 0.0004(14) -0.0036(14) -0.0030(14)
C76 0.011(4) 0.011(4) 0.014(4) 0.002(3) 0.002(3) -0.001(3)
C77 0.017(4) 0.017(4) 0.017(4) 0.002(3) -0.003(3) 0.000(3)
C78 0.008(6) 0.028(8) 0.029(7) -0.007(6) -0.001(5) -0.006(5)
C79 0.020(7) 0.028(9) 0.047(10) 0.001(8) -0.006(7) -0.002(6)
C80 0.017(7) 0.040(10) 0.041(10) -0.005(8) 0.007(6) -0.006(7)
C81 0.020(8) 0.040(10) 0.033(9) -0.006(8) 0.009(6) -0.006(7)
C82 0.016(6) 0.017(7) 0.022(7) -0.011(6) 0.008(5) 0.002(5)
C83 0.033(8) 0.017(7) 0.011(6) -0.005(5) -0.001(5) -0.005(6)
C84 0.048(7) 0.036(7) 0.041(7) -0.003(6) -0.010(6) -0.011(6)
C85 0.047(10) 0.019(8) 0.020(8) 0.002(6) -0.004(7) -0.002(7)
C86 0.033(6) 0.032(7) 0.028(6) 0.006(5) -0.014(5) 0.001(5)
C87 0.017(7) 0.020(8) 0.033(8) 0.001(6) 0.000(6) 0.000(6)
C88 0.039(9) 0.027(9) 0.034(9) 0.002(7) -0.016(7) 0.006(7)
C89 0.029(9) 0.039(10) 0.029(9) 0.009(8) 0.008(7) 0.002(7)
C90 0.038(7) 0.044(7) 0.023(6) 0.002(6) -0.014(5) -0.009(6)
C91 0.025(4) 0.021(4) 0.022(4) -0.003(3) -0.003(3) -0.002(3)
C92 0.032(6) 0.031(7) 0.029(6) 0.007(5) -0.013(5) -0.002(5)
C93 0.047(7) 0.033(7) 0.041(7) 0.000(6) -0.008(6) -0.004(6)
C94 0.040(10) 0.049(11) 0.024(8) 0.002(8) -0.011(7) 0.008(8)
C95 0.024(5) 0.010(5) 0.025(6) 0.003(5) -0.005(4) 0.004(4)
C96 0.035(6) 0.036(7) 0.032(6) 0.002(5) -0.012(5) -0.006(5)
C97 0.083(16) 0.055(13) 0.036(10) -0.010(9) -0.010(10) -0.032(12)
C98 0.018(7) 0.038(9) 0.038(9) -0.005(7) -0.012(6) -0.002(6)
C99 0.059(12) 0.039(10) 0.032(9) 0.005(8) -0.015(8) -0.020(9)
C100 0.045(10) 0.043(11) 0.032(9) -0.010(8) 0.002(7) -0.006(8)
Ge5 0.0217(8) 0.0247(9) 0.0287(8) -0.0091(7) -0.0037(6) -0.0071(6)
S9 0.024(2) 0.059(3) 0.076(4) -0.047(3) -0.008(2) -0.002(2)
S10 0.0189(16) 0.0241(19) 0.0270(18) -0.0097(15) -0.0035(13) -0.0033(13)
Si17 0.0251(19) 0.0188(19) 0.0214(19) -0.0058(15) -0.0093(15) -0.0019(15)
Si18 0.026(2) 0.029(2) 0.0212(19) -0.0078(17) 0.0034(15) -0.0092(17)
Si19 0.034(2) 0.033(2) 0.030(2) -0.0085(18) -0.0062(18) -0.0189(19)
Si20 0.057(3) 0.032(3) 0.032(2) -0.007(2) -0.027(2) 0.011(2)
N9 0.014(2) 0.013(2) 0.017(2) -0.0011(14) -0.0069(14) -0.0033(14)
N10 0.028(3) 0.027(3) 0.027(3) -0.0003(14) -0.0040(14) -0.0057(14)
C101 0.024(7) 0.022(8) 0.019(7) -0.002(6) -0.005(5) -0.006(6)
C102 0.032(9) 0.035(10) 0.030(9) -0.003(7) -0.003(7) -0.015(7)
C103 0.039(9) 0.041(10) 0.032(9) 0.008(7) -0.018(7) -0.024(8)
C104 0.045(11) 0.055(13) 0.032(9) 0.002(9) -0.024(8) -0.005(9)
C105 0.025(9) 0.069(15) 0.050(11) 0.022(11) -0.017(8) -0.021(9)
C106 0.034(10) 0.033(10) 0.057(12) 0.013(9) -0.022(9) 0.005(8)
C107 0.013(7) 0.049(11) 0.036(9) 0.002(8) 0.005(6) 0.000(7)
C108 0.030(7) 0.020(7) 0.017(6) -0.001(5) 0.000(5) -0.008(6)
C109 0.021(7) 0.030(8) 0.031(8) 0.008(7) 0.001(6) 0.001(6)
C110 0.030(8) 0.025(8) 0.029(8) -0.002(7) -0.004(6) -0.005(6)
C111 0.023(8) 0.027(8) 0.038(9) 0.008(7) -0.007(6) -0.005(6)
C112 0.025(8) 0.046(11) 0.024(8) 0.002(7) -0.001(6) -0.020(7)
C113 0.019(8) 0.084(17) 0.047(11) 0.006(11) 0.001(7) -0.018(9)
C114 0.059(12) 0.043(11) 0.030(9) 0.017(8) -0.009(8) -0.014(9)
C115 0.048(11) 0.056(12) 0.023(8) 0.001(8) 0.004(7) -0.018(9)
C116 0.031(4) 0.031(4) 0.030(4) -0.0003(14) -0.0051(15) -0.0053(15)
C117 0.031(4) 0.029(4) 0.031(4) -0.003(3) -0.001(3) -0.009(3)
C118 0.044(7) 0.040(7) 0.041(7) 0.008(6) 0.001(6) -0.003(6)
C119 0.047(7) 0.042(7) 0.032(6) -0.010(6) 0.003(5) -0.013(6)
C120 0.054(8) 0.062(9) 0.064(8) -0.001(7) -0.032(7) -0.005(7)
C121 0.053(7) 0.040(7) 0.041(7) -0.008(6) -0.008(6) -0.015(6)
C122 0.071(9) 0.077(10) 0.067(9) -0.008(7) 0.008(7) -0.023(7)
C123 0.054(6) 0.058(7) 0.050(6) 0.001(4) -0.011(4) -0.002(4)
C124 0.038(7) 0.039(7) 0.031(6) 0.004(6) -0.016(5) 0.004(5)
C125 0.072(10) 0.072(10) 0.072(10) 0.000(3) -0.013(3) -0.012(3)
C12' 0.12(3) 0.12(3) 0.12(3) -0.0006(15) -0.020(5) -0.020(5)
Ge6 0.0211(8) 0.0277(9) 0.0427(11) -0.0119(8) -0.0054(7) -0.0033(7)
S11 0.046(2) 0.053(2) 0.067(2) -0.0159(19) -0.0019(18) -0.0127(18)
S12 0.0346(14) 0.0321(14) 0.0398(14) -0.0054(11) -0.0017(11) -0.0083(11)
Si21 0.0236(19) 0.023(2) 0.022(2) -0.0012(16) -0.0051(15) -0.0068(16)
Si22 0.024(2) 0.036(2) 0.0193(19) -0.0049(17) -0.0003(15) -0.0036(17)
Si23 0.027(2) 0.027(2) 0.031(2) 0.0065(18) -0.0075(17) -0.0082(17)
Si24 0.037(2) 0.031(2) 0.026(2) 0.0087(18) -0.0124(18) -0.0075(19)
N11 0.026(3) 0.026(3) 0.026(3) -0.0010(14) -0.0058(14) -0.0046(14)
N12 0.022(3) 0.022(3) 0.022(3) -0.0001(14) -0.0031(14) -0.0043(14)
C126 0.023(4) 0.020(4) 0.022(4) 0.000(3) -0.006(3) -0.006(3)
C127 0.020(4) 0.021(4) 0.021(4) 0.005(3) -0.005(3) -0.003(3)
C128 0.010(7) 0.034(10) 0.076(13) -0.006(9) -0.011(7) -0.009(6)
C129 0.015(8) 0.037(11) 0.098(18) 0.002(11) -0.015(9) -0.007(7)
C130 0.016(8) 0.048(12) 0.060(13) 0.005(10) -0.007(8) 0.003(7)
C131 0.028(8) 0.040(10) 0.032(8) 0.012(7) 0.007(6) 0.019(7)
C132 0.027(8) 0.024(8) 0.023(7) 0.004(6) -0.005(6) -0.011(6)
C133 0.047(9) 0.023(7) 0.023(7) -0.003(6) -0.016(6) -0.009(7)
C134 0.062(8) 0.049(8) 0.045(8) -0.003(6) -0.009(6) -0.025(6)
C135 0.038(7) 0.035(7) 0.030(6) 0.004(6) -0.005(5) -0.003(6)
C136 0.065(13) 0.029(9) 0.044(11) 0.004(8) -0.027(10) 0.015(9)
C137 0.041(9) 0.019(8) 0.026(8) -0.001(6) -0.011(7) 0.004(7)
C138 0.062(8) 0.049(8) 0.046(8) 0.007(6) -0.003(6) 0.002(7)
C139 0.11(2) 0.10(2) 0.072(16) 0.048(15) -0.070(16) -0.070(18)
C140 0.047(7) 0.041(7) 0.040(7) 0.001(6) -0.005(6) -0.006(6)
C141 0.015(6) 0.030(8) 0.046(10) 0.005(7) 0.000(6) 0.007(6)
C142 0.023(6) 0.042(7) 0.026(6) -0.012(5) -0.004(5) -0.011(5)
C143 0.044(7) 0.049(7) 0.038(7) -0.015(6) 0.001(6) -0.010(6)
C144 0.058(8) 0.061(9) 0.052(8) 0.007(7) -0.003(6) 0.001(7)
C145 0.064(13) 0.027(9) 0.098(18) 0.016(10) -0.046(13) -0.026(9)
C146 0.036(9) 0.034(10) 0.057(12) 0.011(9) -0.009(8) -0.003(7)
C147 0.034(6) 0.059(8) 0.040(7) 0.001(6) -0.003(5) -0.020(6)
C149 0.073(10) 0.070(10) 0.075(10) 0.006(7) -0.004(7) -0.004(7)
C148 0.046(13) 0.046(13) 0.046(13) 0.000(3) -0.008(4) -0.007(4)
C150 0.053(15) 0.053(15) 0.053(15) -0.001(3) -0.009(4) -0.009(4)
C151 0.032(6) 0.034(6) 0.033(6) 0.000(3) -0.008(3) -0.006(3)
C153 0.037(6) 0.037(6) 0.037(6) 0.001(3) -0.006(3) -0.007(3)

loop_
_atom_type_symbol
_atom_type_description
_atom_type_scat_dispersion_real
_atom_type_scat_dispersion_imag
_atom_type_scat_source
C C 0.0033 0.0016 'International Tables Vol C Tables 4.2.6.8 and 6.1.1.4'
H H 0.0000 0.0000 'International Tables Vol C Tables 4.2.6.8 and 6.1.1.4'
Ge Ge 0.1547 1.8001 'International Tables Vol C Tables 4.2.6.8 and 6.1.1.4'
N N 0.0061 0.0033 'International Tables Vol C Tables 4.2.6.8 and 6.1.1.4'
S S 0.1246 0.1234 'International Tables Vol C Tables 4.2.6.8 and 6.1.1.4'
Si Si 0.0817 0.0704 'International Tables Vol C Tables 4.2.6.8 and 6.1.1.4'

loop_
_geom_angle_atom_site_label_1
_geom_angle_atom_site_label_2
_geom_angle_atom_site_label_3
_geom_angle
_geom_angle_site_symmetry_1
_geom_angle_site_symmetry_3
_geom_angle_publ_flag
N1 Ge1 N2 63.4(5) . . ?
N1 Ge1 C1 31.2(5) . . ?
N1 Ge1 C16 95.6(6) . . ?
N2 Ge1 C1 32.3(5) . . ?
N2 Ge1 C16 94.9(6) . . ?
C16 Ge1 C1 98.4(5) . . ?
C16 S2 Si1 106.9(6) . . ?
S2 Si1 Si2 108.1(2) . . ?
S2 Si1 Si3 112.7(2) . . ?
S2 Si1 Si4 95.6(2) . . ?
Si2 Si1 Si3 118.9(2) . . ?
Si2 Si1 Si4 109.2(2) . . ?
Si4 Si1 Si3 109.9(2) . . ?
C17 Si2 Si1 114.8(4) . . ?
C17 Si2 C19 108.5(8) . . ?
C18 Si2 Si1 109.2(5) . . ?
C18 Si2 C17 108.6(7) . . ?
C18 Si2 C19 108.8(9) . . ?
C19 Si2 Si1 106.8(6) . . ?
C20 Si3 Si1 114.3(5) . . ?
C20 Si3 C21 109.4(7) . . ?
C20 Si3 C22 109.7(8) . . ?
C21 Si3 Si1 106.5(6) . . ?
C22 Si3 Si1 108.0(5) . . ?
C22 Si3 C21 108.8(8) . . ?
C23 Si4 Si1 114.4(7) . . ?
C23 Si4 C24 108.7(9) . . ?
C23 Si4 C25 107.3(9) . . ?
C24 Si4 Si1 109.2(7) . . ?
C24 Si4 C25 108.4(10) . . ?
C25 Si4 Si1 108.7(5) . . ?
C1 N1 Ge1 98.3(9) . . ?
C1 N1 C12 126.6(12) . . ?
C12 N1 Ge1 131.8(8) . . ?
C1 N2 Ge1 92.9(10) . . ?
C1 N2 C8 130.8(14) . . ?
C8 N2 Ge1 136.1(11) . . ?
N1 C1 Ge1 50.5(7) . . ?
N1 C1 N2 105.0(12) . . ?
N1 C1 C2 128.3(12) . . ?
N2 C1 Ge1 54.8(8) . . ?
N2 C1 C2 126.6(13) . . ?
C2 C1 Ge1 176.0(10) . . ?
C3 C2 C1 117.0(15) . . ?
C3 C2 C7 121.9(14) . . ?
C7 C2 C1 121.0(13) . . ?
C2 C3 C4 117.2(17) . . ?
C5 C4 C3 121.5(17) . . ?
C6 C5 C4 117.9(16) . . ?
C7 C6 C5 121.6(18) . . ?
C6 C7 C2 119.6(16) . . ?
N2 C8 C9 105.6(13) . . ?
N2 C8 C10 114.9(14) . . ?
N2 C8 C11 112.0(15) . . ?
C9 C8 C10 108.7(15) . . ?
C9 C8 C11 112.3(15) . . ?
C10 C8 C11 103.5(17) . . ?
C13 C12 N1 113.3(12) . . ?
C13 C12 C14 109.3(13) . . ?
C13 C12 C15 111.4(13) . . ?
C14 C12 N1 111.6(12) . . ?
C14 C12 C15 106.3(12) . . ?
C15 C12 N1 104.7(11) . . ?
S1 C16 Ge1 116.5(8) . . ?
S1 C16 S2 122.0(10) . . ?
S2 C16 Ge1 121.5(8) . . ?
N3 Ge2 C26 31.7(5) . . ?
N3 Ge2 C41 97.3(6) . . ?
N4 Ge2 N3 65.1(5) . . ?
N4 Ge2 C26 33.4(5) . . ?
N4 Ge2 C41 94.5(6) . . ?
C41 Ge2 C26 96.9(6) . . ?
C41 S4 Si5 109.7(5) . . ?
S4 Si5 Si6 116.2(2) . . ?
S4 Si5 Si7 107.2(2) . . ?
S4 Si5 Si8 95.9(2) . . ?
Si7 Si5 Si6 115.8(2) . . ?
Si7 Si5 Si8 110.8(2) . . ?
Si8 Si5 Si6 109.1(2) . . ?
C48 Si6 Si5 114.2(5) . . ?
C48 Si6 C50 110.4(9) . . ?
C49 Si6 Si5 107.1(6) . . ?
C49 Si6 C48 106.6(9) . . ?
C49 Si6 C50 109.1(9) . . ?
C50 Si6 Si5 109.3(6) . . ?
C42 Si7 Si5 112.6(5) . . ?
C42 Si7 C43 106.5(8) . . ?
C43 Si7 Si5 106.6(6) . . ?
C44 Si7 Si5 108.0(7) . . ?
C44 Si7 C42 111.6(7) . . ?
C44 Si7 C43 111.5(10) . . ?
C45 Si8 Si5 113.2(7) . . ?
C45 Si8 C47 108.7(10) . . ?
C46 Si8 Si5 110.1(6) . . ?
C46 Si8 C45 109.1(8) . . ?
C46 Si8 C47 107.1(9) . . ?
C47 Si8 Si5 108.4(6) . . ?
C26 N3 Ge2 92.4(10) . . ?
C26 N3 C37 133.2(14) . . ?
C37 N3 Ge2 133.2(10) . . ?
C26 N4 Ge2 90.9(10) . . ?
C26 N4 C33 132.8(14) . . ?
C33 N4 Ge2 135.3(11) . . ?
N3 C26 Ge2 55.9(9) . . ?
N3 C26 N4 111.7(15) . . ?
N3 C26 C27 124.2(13) . . ?
N4 C26 Ge2 55.8(8) . . ?
N4 C26 C27 123.8(13) . . ?
C27 C26 Ge2 174.8(11) . . ?
C28 C27 C26 115.8(14) . . ?
C32 C27 C26 123.2(14) . . ?
C32 C27 C28 121.0(14) . . ?
C29 C28 C27 120.5(16) . . ?
C28 C29 C30 118.1(16) . . ?
C31 C30 C29 119.5(15) . . ?
C32 C31 C30 120.3(17) . . ?
C27 C32 C31 120.7(16) . . ?
N4 C33 C34 111.2(13) . . ?
N4 C33 C35 111.3(14) . . ?
N4 C33 C36 102.4(15) . . ?
C34 C33 C35 108.5(17) . . ?
C36 C33 C34 111.6(16) . . ?
C36 C33 C35 111.7(15) . . ?
N3 C37 C38 104.6(12) . . ?
N3 C37 C39 111.5(12) . . ?
C38 C37 C39 109.5(15) . . ?
C40 C37 N3 109.7(13) . . ?
C40 C37 C38 110.0(15) . . ?
C40 C37 C39 111.3(14) . . ?
S3 C41 Ge2 116.8(8) . . ?
S3 C41 S4 125.3(9) . . ?
S4 C41 Ge2 118.0(8) . . ?
N5 Ge3 C51 32.3(5) . . ?
N5 Ge3 C66 95.6(6) . . ?
N6 Ge3 N5 64.0(5) . . ?
N6 Ge3 C51 31.9(5) . . ?
N6 Ge3 C66 97.0(6) . . ?
C66 Ge3 C51 100.7(6) . . ?
C66 S6 Si9 107.9(6) . . ?
S6 Si9 Si10 111.5(2) . . ?
S6 Si9 Si11 109.7(2) . . ?
S6 Si9 Si12 95.3(2) . . ?
Si10 Si9 Si12 109.5(2) . . ?
Si11 Si9 Si10 118.5(2) . . ?
Si11 Si9 Si12 110.0(2) . . ?
C67 Si10 Si9 108.0(7) . . ?
C67 Si10 C69 109.9(11) . . ?
C68 Si10 Si9 114.0(5) . . ?
C68 Si10 C67 109.2(9) . . ?
C68 Si10 C69 107.5(9) . . ?
C69 Si10 Si9 108.3(6) . . ?
C70 Si11 Si9 113.2(6) . . ?
C71 Si11 Si9 106.9(7) . . ?
C71 Si11 C70 108.9(9) . . ?
C71 Si11 C72 109.0(10) . . ?
C72 Si11 Si9 109.4(7) . . ?
C72 Si11 C70 109.5(8) . . ?
C73 Si12 Si9 108.6(7) . . ?
C74 Si12 Si9 109.6(6) . . ?
C74 Si12 C73 106.8(10) . . ?
C75 Si12 Si9 113.8(9) . . ?
C75 Si12 C73 107.5(12) . . ?
C75 Si12 C74 110.4(9) . . ?
C51 N5 Ge3 93.3(9) . . ?
C51 N5 C58 131.9(13) . . ?
C58 N5 Ge3 134.6(10) . . ?
C51 N6 Ge3 95.2(9) . . ?
C51 N6 C62 129.0(13) . . ?
C62 N6 Ge3 134.1(10) . . ?
N5 C51 Ge3 54.4(7) . . ?
N5 C51 C52 125.9(13) . . ?
N6 C51 Ge3 52.8(7) . . ?
N6 C51 N5 106.6(12) . . ?
N6 C51 C52 127.1(13) . . ?
C52 C51 Ge3 179.0(12) . . ?
C53 C52 C51 122.0(16) . . ?
C53 C52 C57 119.8(16) . . ?
C57 C52 C51 118.2(15) . . ?
C52 C53 C54 121.8(19) . . ?
C55 C54 C53 119(2) . . ?
C54 C55 C56 119.8(18) . . ?
C57 C56 C55 120(2) . . ?
C56 C57 C52 119.4(19) . . ?
N5 C58 C59 105.2(15) . . ?
N5 C58 C60 111.8(15) . . ?
N5 C58 C61 110.4(14) . . ?
C60 C58 C59 109(2) . . ?
C60 C58 C61 112.6(18) . . ?
C61 C58 C59 107.6(15) . . ?
N6 C62 C63 106.8(15) . . ?
N6 C62 C64 113.6(14) . . ?
C63 C62 C64 114.4(18) . . ?
C65 C62 N6 112.2(13) . . ?
C65 C62 C63 107.4(17) . . ?
C65 C62 C64 102.3(16) . . ?
S5 C66 Ge3 117.0(8) . . ?
S5 C66 S6 123.1(10) . . ?
S6 C66 Ge3 119.9(9) . . ?
N7 Ge4 N8 65.7(5) . . ?
N7 Ge4 C76 32.0(4) . . ?
N7 Ge4 C91 94.9(5) . . ?
N8 Ge4 C76 33.7(4) . . ?
N8 Ge4 C91 95.7(5) . . ?
C91 Ge4 C76 98.0(5) . . ?
C91 S8 Si13 109.8(5) . . ?
S8 Si13 Si14 107.8(2) . . ?
S8 Si13 Si15 94.8(2) . . ?
S8 Si13 Si16 115.7(2) . . ?
Si14 Si13 Si15 111.2(2) . . ?
Si14 Si13 Si16 116.6(2) . . ?
Si16 Si13 Si15 108.7(2) . . ?
C95 Si14 Si13 113.4(5) . . ?
C95 Si14 C96 112.6(7) . . ?
C95 Si14 C97 107.4(9) . . ?
C96 Si14 Si13 107.6(6) . . ?
C97 Si14 Si13 108.2(7) . . ?
C97 Si14 C96 107.3(9) . . ?
C98 Si15 Si13 110.9(6) . . ?
C99 Si15 Si13 112.9(7) . . ?
C99 Si15 C98 107.9(8) . . ?
C100 Si15 Si13 106.2(6) . . ?
C100 Si15 C98 106.9(9) . . ?
C100 Si15 C99 112.0(9) . . ?
C92 Si16 Si13 114.4(6) . . ?
C92 Si16 C93 107.8(8) . . ?
C92 Si16 C94 109.8(8) . . ?
C93 Si16 Si13 106.5(6) . . ?
C94 Si16 Si13 110.9(6) . . ?
C94 Si16 C93 107.2(9) . . ?
C76 N7 Ge4 93.7(8) . . ?
C76 N7 C83 131.3(12) . . ?
C83 N7 Ge4 134.6(9) . . ?
C76 N8 Ge4 90.8(8) . . ?
C76 N8 C87 133.2(12) . . ?
C87 N8 Ge4 133.3(10) . . ?
N7 C76 Ge4 54.2(7) . . ?
N7 C76 N8 109.6(11) . . ?
N7 C76 C77 127.0(12) . . ?
N8 C76 Ge4 55.5(6) . . ?
N8 C76 C77 123.2(12) . . ?
C77 C76 Ge4 178.7(10) . . ?
C78 C77 C76 124.6(13) . . ?
C78 C77 C82 115.8(13) . . ?
C82 C77 C76 119.4(13) . . ?
C79 C78 C77 124.1(15) . . ?
C80 C79 C78 120.2(17) . . ?
C79 C80 C81 120.1(16) . . ?
C80 C81 C82 119.9(16) . . ?
C77 C82 C81 119.7(15) . . ?
N7 C83 C84 111.1(12) . . ?
N7 C83 C85 112.8(12) . . ?
N7 C83 C86 105.7(12) . . ?
C85 C83 C84 106.9(13) . . ?
C86 C83 C84 110.0(14) . . ?
C86 C83 C85 110.4(13) . . ?
N8 C87 C88 112.3(14) . . ?
N8 C87 C89 106.6(13) . . ?
N8 C87 C90 111.4(13) . . ?
C88 C87 C89 108.5(14) . . ?
C88 C87 C90 110.0(14) . . ?
C89 C87 C90 107.9(14) . . ?
S7 C91 Ge4 115.7(8) . . ?
S7 C91 S8 124.4(9) . . ?
S8 C91 Ge4 119.8(8) . . ?
N9 Ge5 N10 64.3(5) . . ?
N9 Ge5 C101 32.0(5) . . ?
N9 Ge5 C116 94.8(6) . . ?
N10 Ge5 C101 32.4(5) . . ?
N10 Ge5 C116 95.1(6) . . ?
C116 Ge5 C101 97.9(6) . . ?
C116 S10 Si17 106.4(6) . . ?
S10 Si17 Si18 114.3(2) . . ?
S10 Si17 Si19 94.3(2) . . ?
S10 Si17 Si20 109.0(2) . . ?
Si18 Si17 Si19 109.2(2) . . ?
Si18 Si17 Si20 117.4(2) . . ?
Si20 Si17 Si19 110.1(3) . . ?
C117 Si18 Si17 117.2(6) . . ?
C117 Si18 C118 107.2(9) . . ?
C117 Si18 C119 107.9(8) . . ?
C118 Si18 Si17 109.9(6) . . ?
C119 Si18 Si17 104.0(6) . . ?
C119 Si18 C118 110.7(9) . . ?
C120 Si19 Si17 110.0(8) . . ?
C120 Si19 C121 107.6(10) . . ?
C120 Si19 C122 108.8(13) . . ?
C121 Si19 Si17 114.0(7) . . ?
C121 Si19 C122 109.6(11) . . ?
C122 Si19 Si17 106.7(9) . . ?
C123 Si20 Si17 113.2(8) . . ?
C123 Si20 C124 107.5(9) . . ?
C123 Si20 C125 113.0(14) . . ?
C123 Si20 C12' 66(4) . . ?
C124 Si20 Si17 109.9(6) . . ?
C124 Si20 C125 107.3(14) . . ?
C125 Si20 Si17 105.7(12) . . ?
C12' Si20 Si17 118(4) . . ?
C12' Si20 C124 130(4) . . ?
C101 N9 Ge5 97.5(9) . . ?
C101 N9 C108 127.6(12) . . ?
C108 N9 Ge5 131.6(9) . . ?
C101 N10 Ge5 92.5(10) . . ?
C101 N10 C112 130.0(14) . . ?
C112 N10 Ge5 137.2(11) . . ?
N9 C101 Ge5 50.4(7) . . ?
N9 C101 N10 105.3(13) . . ?
N9 C101 C102 126.4(14) . . ?
N10 C101 Ge5 55.1(8) . . ?
N10 C101 C102 128.3(15) . . ?
C102 C101 Ge5 175.2(11) . . ?
C103 C102 C101 121.5(17) . . ?
C107 C102 C101 120.3(15) . . ?
C107 C102 C103 118.2(17) . . ?
C104 C103 C102 123(2) . . ?
C105 C104 C103 118.9(19) . . ?
C104 C105 C106 119.9(18) . . ?
C105 C106 C107 122(2) . . ?
C102 C107 C106 118.4(18) . . ?
N9 C108 C109 111.8(11) . . ?
N9 C108 C110 113.4(12) . . ?
C110 C108 C109 108.3(13) . . ?
C111 C108 N9 104.8(12) . . ?
C111 C108 C109 106.0(13) . . ?
C111 C108 C110 112.4(13) . . ?
N10 C112 C113 101.5(14) . . ?
N10 C112 C114 109.2(14) . . ?
N10 C112 C115 110.1(14) . . ?
C114 C112 C113 112.0(16) . . ?
C114 C112 C115 113.4(16) . . ?
C115 C112 C113 110.0(16) . . ?
S9 C116 Ge5 114.3(9) . . ?
S9 C116 S10 125.8(11) . . ?
S10 C116 Ge5 120.0(9) . . ?
Si20 C123 C12' 58(2) . . ?
Si20 C12' C123 56(2) . . ?
N11 Ge6 N12 64.1(5) . . ?
N11 Ge6 C126 32.0(5) . . ?
N11 Ge6 C141 97.2(6) . . ?
N12 Ge6 C126 32.2(5) . . ?
N12 Ge6 C141 95.3(6) . . ?
C141 Ge6 C126 99.6(6) . . ?
C141 S12 Si21 110.5(6) . . ?
S12 Si21 Si22 115.4(3) . . ?
S12 Si21 Si23 92.8(2) . . ?
S12 Si21 Si24 109.2(2) . . ?
Si22 Si21 Si23 111.3(2) . . ?
Si22 Si21 Si24 113.3(2) . . ?
Si24 Si21 Si23 113.1(2) . . ?
C142 Si22 Si21 113.7(5) . . ?
C142 Si22 C143 109.2(8) . . ?
C142 Si22 C144 110.2(10) . . ?
C143 Si22 Si21 105.0(6) . . ?
C144 Si22 Si21 109.4(8) . . ?
C144 Si22 C143 109.1(11) . . ?
C145 Si23 Si21 114.0(8) . . ?
C145 Si23 C146 105.4(9) . . ?
C145 Si23 C147 109.9(10) . . ?
C146 Si23 Si21 109.8(6) . . ?
C147 Si23 Si21 108.8(6) . . ?
C147 Si23 C146 108.9(9) . . ?
C149 Si24 Si21 107.8(9) . . ?
C149 Si24 C150 142(2) . . ?
C149 Si24 C151 108.2(12) . . ?
C148 Si24 Si21 118(2) . . ?
C148 Si24 C149 79(2) . . ?
C148 Si24 C150 106(3) . . ?
C150 Si24 Si21 103(2) . . ?
C151 Si24 Si21 111.9(8) . . ?
C153 Si24 Si21 113.8(9) . . ?
C153 Si24 C149 107.2(12) . . ?
C153 Si24 C151 107.8(11) . . ?
C126 N11 Ge6 94.9(10) . . ?
C126 N11 C133 131.7(14) . . ?
C133 N11 Ge6 133.3(11) . . ?
C126 N12 Ge6 93.6(9) . . ?
C126 N12 C137 132.5(14) . . ?
C137 N12 Ge6 133.3(11) . . ?
N11 C126 Ge6 53.1(8) . . ?
N11 C126 N12 107.0(13) . . ?
N11 C126 C127 127.2(14) . . ?
N12 C126 Ge6 54.2(8) . . ?
N12 C126 C127 125.8(13) . . ?
C127 C126 Ge6 175.3(11) . . ?
C128 C127 C126 119.6(14) . . ?
C132 C127 C126 120.8(14) . . ?
C132 C127 C128 119.5(14) . . ?
C129 C128 C127 119.4(17) . . ?
C128 C129 C130 120.7(18) . . ?
C131 C130 C129 120.0(16) . . ?
C130 C131 C132 121.7(17) . . ?
C127 C132 C131 118.5(15) . . ?
N11 C133 C134 113.0(13) . . ?
N11 C133 C135 110.4(14) . . ?
C134 C133 C135 106.3(16) . . ?
C136 C133 N11 105.4(15) . . ?
C136 C133 C134 109.2(17) . . ?
C136 C133 C135 112.6(14) . . ?
N12 C137 C138 106.9(14) . . ?
N12 C137 C139 114.0(16) . . ?
N12 C137 C140 108.2(14) . . ?
C138 C137 C140 109.7(17) . . ?
C139 C137 C138 106.5(19) . . ?
C139 C137 C140 111.3(18) . . ?
S11 C141 Ge6 112.5(9) . . ?
S11 C141 S12 127.3(11) . . ?
S12 C141 Ge6 120.0(8) . . ?

loop_
_geom_bond_atom_site_label_1
_geom_bond_atom_site_label_2
_geom_bond_distance
_geom_bond_site_symmetry_2
_geom_bond_publ_flag
Ge1 N1 1.920(12) . ?
Ge1 N2 2.016(14) . ?
Ge1 C1 2.463(14) . ?
Ge1 C16 2.022(16) . ?
S1 C16 1.643(16) . ?
S2 Si1 2.206(6) . ?
S2 C16 1.748(16) . ?
Si1 Si2 2.363(6) . ?
Si1 Si3 2.374(5) . ?
Si1 Si4 2.364(5) . ?
Si2 C17 1.865(14) . ?
Si2 C18 1.861(18) . ?
Si2 C19 1.91(2) . ?
Si3 C20 1.849(15) . ?
Si3 C21 1.883(17) . ?
Si3 C22 1.877(16) . ?
Si4 C23 1.853(19) . ?
Si4 C24 1.866(19) . ?
Si4 C25 1.868(16) . ?
N1 C1 1.290(18) . ?
N1 C12 1.578(19) . ?
N2 C1 1.318(19) . ?
N2 C8 1.46(2) . ?
C1 C2 1.503(19) . ?
C2 C3 1.38(2) . ?
C2 C7 1.39(2) . ?
C3 C4 1.43(2) . ?
C4 C5 1.40(3) . ?
C5 C6 1.40(3) . ?
C6 C7 1.38(2) . ?
C8 C9 1.54(2) . ?
C8 C10 1.55(2) . ?
C8 C11 1.56(3) . ?
C12 C13 1.525(19) . ?
C12 C14 1.53(2) . ?
C12 C15 1.53(2) . ?
Ge2 N3 1.974(13) . ?
Ge2 N4 1.968(13) . ?
Ge2 C26 2.381(16) . ?
Ge2 C41 2.054(15) . ?
S3 C41 1.612(15) . ?
S4 Si5 2.191(6) . ?
S4 C41 1.739(14) . ?
Si5 Si6 2.363(5) . ?
Si5 Si7 2.350(6) . ?
Si5 Si8 2.357(6) . ?
Si6 C48 1.839(17) . ?
Si6 C49 1.836(19) . ?
Si6 C50 1.934(19) . ?
Si7 C42 1.872(13) . ?
Si7 C43 1.925(19) . ?
Si7 C44 1.850(19) . ?
Si8 C45 1.871(18) . ?
Si8 C46 1.868(18) . ?
Si8 C47 1.882(16) . ?
N3 C26 1.25(2) . ?
N3 C37 1.514(18) . ?
N4 C26 1.310(18) . ?
N4 C33 1.51(2) . ?
C26 C27 1.56(2) . ?
C27 C28 1.40(2) . ?
C27 C32 1.37(2) . ?
C28 C29 1.39(2) . ?
C29 C30 1.45(3) . ?
C30 C31 1.40(3) . ?
C31 C32 1.38(2) . ?
C33 C34 1.52(2) . ?
C33 C35 1.58(3) . ?
C33 C36 1.52(2) . ?
C37 C38 1.52(2) . ?
C37 C39 1.53(2) . ?
C37 C40 1.49(2) . ?
Ge3 N5 2.013(12) . ?
Ge3 N6 1.978(13) . ?
Ge3 C51 2.472(12) . ?
Ge3 C66 2.061(17) . ?
S5 C66 1.635(17) . ?
S6 Si9 2.195(6) . ?
S6 C66 1.719(16) . ?
Si9 Si10 2.363(6) . ?
Si9 Si11 2.361(5) . ?
Si9 Si12 2.368(6) . ?
Si10 C67 1.871(19) . ?
Si10 C68 1.817(17) . ?
Si10 C69 1.912(18) . ?
Si11 C70 1.866(17) . ?
Si11 C71 1.86(2) . ?
Si11 C72 1.863(19) . ?
Si12 C73 1.87(2) . ?
Si12 C74 1.864(18) . ?
Si12 C75 1.83(2) . ?
N5 C51 1.324(17) . ?
N5 C58 1.48(2) . ?
N6 C51 1.313(19) . ?
N6 C62 1.51(2) . ?
C51 C52 1.48(2) . ?
C52 C53 1.34(2) . ?
C52 C57 1.41(2) . ?
C53 C54 1.43(3) . ?
C54 C55 1.38(3) . ?
C55 C56 1.40(3) . ?
C56 C57 1.40(3) . ?
C58 C59 1.57(3) . ?
C58 C60 1.50(3) . ?
C58 C61 1.53(2) . ?
C62 C63 1.51(3) . ?
C62 C64 1.57(3) . ?
C62 C65 1.51(3) . ?
Ge4 N7 2.007(11) . ?
Ge4 N8 2.035(12) . ?
Ge4 C76 2.468(12) . ?
Ge4 C91 2.044(15) . ?
S7 C91 1.658(16) . ?
S8 Si13 2.206(5) . ?
S8 C91 1.721(15) . ?
Si13 Si14 2.343(6) . ?
Si13 Si15 2.387(6) . ?
Si13 Si16 2.357(6) . ?
Si14 C95 1.798(15) . ?
Si14 C96 1.891(18) . ?
Si14 C97 1.88(2) . ?
Si15 C98 1.871(17) . ?
Si15 C99 1.867(19) . ?
Si15 C100 1.858(18) . ?
Si16 C92 1.829(17) . ?
Si16 C93 1.902(19) . ?
Si16 C94 1.864(18) . ?
N7 C76 1.313(17) . ?
N7 C83 1.470(17) . ?
N8 C76 1.369(17) . ?
N8 C87 1.40(2) . ?
C76 C77 1.471(18) . ?
C77 C78 1.380(19) . ?
C77 C82 1.408(19) . ?
C78 C79 1.35(2) . ?
C79 C80 1.34(3) . ?
C80 C81 1.38(2) . ?
C81 C82 1.41(2) . ?
C83 C84 1.56(2) . ?
C83 C85 1.51(2) . ?
C83 C86 1.50(2) . ?
C87 C88 1.52(2) . ?
C87 C89 1.54(2) . ?
C87 C90 1.57(2) . ?
Ge5 N9 1.917(11) . ?
Ge5 N10 2.025(14) . ?
Ge5 C101 2.466(15) . ?
Ge5 C116 2.090(18) . ?
S9 C116 1.649(17) . ?
S10 Si17 2.196(5) . ?
S10 C116 1.695(17) . ?
Si17 Si18 2.337(6) . ?
Si17 Si19 2.374(6) . ?
Si17 Si20 2.354(6) . ?
Si18 C117 1.773(16) . ?
Si18 C118 1.91(2) . ?
Si18 C119 1.899(17) . ?
Si19 C120 1.82(2) . ?
Si19 C121 1.851(19) . ?
Si19 C122 1.90(3) . ?
Si20 C123 1.81(2) . ?
Si20 C124 1.851(18) . ?
Si20 C125 1.89(2) . ?
Si20 C12' 1.84(3) . ?
N9 C101 1.319(19) . ?
N9 C108 1.535(18) . ?
N10 C101 1.32(2) . ?
N10 C112 1.48(2) . ?
C101 C102 1.49(2) . ?
C102 C103 1.39(2) . ?
C102 C107 1.39(3) . ?
C103 C104 1.39(3) . ?
C104 C105 1.35(3) . ?
C105 C106 1.40(3) . ?
C106 C107 1.41(2) . ?
C108 C109 1.58(2) . ?
C108 C110 1.54(2) . ?
C108 C111 1.51(2) . ?
C112 C113 1.56(2) . ?
C112 C114 1.51(3) . ?
C112 C115 1.53(2) . ?
C123 C12' 1.99(11) . ?
Ge6 N11 1.979(14) . ?
Ge6 N12 2.004(13) . ?
Ge6 C126 2.466(15) . ?
Ge6 C141 2.056(18) . ?
S11 C141 1.660(16) . ?
S12 Si21 2.208(6) . ?
S12 C141 1.678(18) . ?
Si21 Si22 2.342(6) . ?
Si21 Si23 2.370(6) . ?
Si21 Si24 2.345(6) . ?
Si22 C142 1.830(15) . ?
Si22 C143 1.893(18) . ?
Si22 C144 1.86(2) . ?
Si23 C145 1.87(2) . ?
Si23 C146 1.911(19) . ?
Si23 C147 1.882(18) . ?
Si24 C149 1.87(2) . ?
Si24 C148 1.80(3) . ?
Si24 C150 1.87(3) . ?
Si24 C151 1.877(18) . ?
Si24 C153 1.84(2) . ?
N11 C126 1.311(19) . ?
N11 C133 1.49(2) . ?
N12 C126 1.317(19) . ?
N12 C137 1.47(2) . ?
C126 C127 1.49(2) . ?
C127 C128 1.43(2) . ?
C127 C132 1.38(2) . ?
C128 C129 1.37(2) . ?
C129 C130 1.38(3) . ?
C130 C131 1.35(3) . ?
C131 C132 1.41(2) . ?
C133 C134 1.54(3) . ?
C133 C135 1.54(2) . ?
C133 C136 1.48(2) . ?
C137 C138 1.52(3) . ?
C137 C139 1.49(3) . ?
C137 C140 1.54(3) . ?

loop_
_geom_torsion_atom_site_label_1
_geom_torsion_atom_site_label_2
_geom_torsion_atom_site_label_3
_geom_torsion_atom_site_label_4
_geom_torsion
_geom_torsion_site_symmetry_1
_geom_torsion_site_symmetry_2
_geom_torsion_site_symmetry_3
_geom_torsion_site_symmetry_4
_geom_torsion_publ_flag
Ge1 N1 C1 N2 -6.0(12) . . . . ?
Ge1 N1 C1 C2 175.1(13) . . . . ?
Ge1 N1 C12 C13 150.3(12) . . . . ?
Ge1 N1 C12 C14 -85.7(15) . . . . ?
Ge1 N1 C12 C15 28.8(17) . . . . ?
Ge1 N2 C1 N1 5.6(12) . . . . ?
Ge1 N2 C1 C2 -175.4(13) . . . . ?
Ge1 N2 C8 C9 -1(2) . . . . ?
Ge1 N2 C8 C10 -120.8(17) . . . . ?
Ge1 N2 C8 C11 121.5(18) . . . . ?
Si1 S2 C16 Ge1 177.9(7) . . . . ?
Si1 S2 C16 S1 -2.4(11) . . . . ?
N1 C1 C2 C3 81.3(19) . . . . ?
N1 C1 C2 C7 -94.5(19) . . . . ?
N2 C1 C2 C3 -97.4(18) . . . . ?
N2 C1 C2 C7 86.8(19) . . . . ?
C1 N1 C12 C13 -54(2) . . . . ?
C1 N1 C12 C14 69.5(17) . . . . ?
C1 N1 C12 C15 -176.0(14) . . . . ?
C1 N2 C8 C9 171.5(16) . . . . ?
C1 N2 C8 C10 52(3) . . . . ?
C1 N2 C8 C11 -66(2) . . . . ?
C1 C2 C3 C4 -175.0(13) . . . . ?
C1 C2 C7 C6 177.2(15) . . . . ?
C2 C3 C4 C5 0(2) . . . . ?
C3 C2 C7 C6 2(2) . . . . ?
C3 C4 C5 C6 -3(3) . . . . ?
C4 C5 C6 C7 5(3) . . . . ?
C5 C6 C7 C2 -5(3) . . . . ?
C7 C2 C3 C4 1(2) . . . . ?
C8 N2 C1 Ge1 -175(2) . . . . ?
C8 N2 C1 N1 -169.3(16) . . . . ?
C8 N2 C1 C2 10(3) . . . . ?
C12 N1 C1 Ge1 -161.6(16) . . . . ?
C12 N1 C1 N2 -167.5(13) . . . . ?
C12 N1 C1 C2 14(2) . . . . ?
Ge2 N3 C26 N4 -0.4(14) . . . . ?
Ge2 N3 C26 C27 -173.7(13) . . . . ?
Ge2 N3 C37 C38 -15(2) . . . . ?
Ge2 N3 C37 C39 -133.2(14) . . . . ?
Ge2 N3 C37 C40 103.0(15) . . . . ?
Ge2 N4 C26 N3 0.4(14) . . . . ?
Ge2 N4 C26 C27 173.7(13) . . . . ?
Ge2 N4 C33 C34 107.0(17) . . . . ?
Ge2 N4 C33 C35 -131.9(15) . . . . ?
Ge2 N4 C33 C36 -12(2) . . . . ?
Si5 S4 C41 Ge2 -177.5(6) . . . . ?
Si5 S4 C41 S3 1.7(12) . . . . ?
N3 C26 C27 C28 -85(2) . . . . ?
N3 C26 C27 C32 93(2) . . . . ?
N4 C26 C27 C28 102.1(18) . . . . ?
N4 C26 C27 C32 -80(2) . . . . ?
C26 N3 C37 C38 -178.3(18) . . . . ?
C26 N3 C37 C39 63(2) . . . . ?
C26 N3 C37 C40 -60(2) . . . . ?
C26 N4 C33 C34 -58(3) . . . . ?
C26 N4 C33 C35 63(2) . . . . ?
C26 N4 C33 C36 -177.5(18) . . . . ?
C26 C27 C28 C29 176.0(14) . . . . ?
C26 C27 C32 C31 -177.2(14) . . . . ?
C27 C28 C29 C30 3(2) . . . . ?
C28 C27 C32 C31 1(2) . . . . ?
C28 C29 C30 C31 -3(3) . . . . ?
C29 C30 C31 C32 2(3) . . . . ?
C30 C31 C32 C27 -1(3) . . . . ?
C32 C27 C28 C29 -2(2) . . . . ?
C33 N4 C26 Ge2 170(2) . . . . ?
C33 N4 C26 N3 170.1(16) . . . . ?
C33 N4 C26 C27 -17(3) . . . . ?
C37 N3 C26 Ge2 168(2) . . . . ?
C37 N3 C26 N4 167.5(15) . . . . ?
C37 N3 C26 C27 -6(3) . . . . ?
Ge3 N5 C51 N6 -8.6(12) . . . . ?
Ge3 N5 C51 C52 178.8(14) . . . . ?
Ge3 N5 C58 C59 12(2) . . . . ?
Ge3 N5 C58 C60 129.9(17) . . . . ?
Ge3 N5 C58 C61 -103.9(17) . . . . ?
Ge3 N6 C51 N5 8.7(13) . . . . ?
Ge3 N6 C51 C52 -178.7(14) . . . . ?
Ge3 N6 C62 C63 -24(2) . . . . ?
Ge3 N6 C62 C64 -150.6(14) . . . . ?
Ge3 N6 C62 C65 93.9(18) . . . . ?
Si9 S6 C66 Ge3 -176.1(7) . . . . ?
Si9 S6 C66 S5 4.4(12) . . . . ?
N5 C51 C52 C53 87(2) . . . . ?
N5 C51 C52 C57 -94(2) . . . . ?
N6 C51 C52 C53 -84(2) . . . . ?
N6 C51 C52 C57 95(2) . . . . ?
C51 N5 C58 C59 -175.7(18) . . . . ?
C51 N5 C58 C60 -58(3) . . . . ?
C51 N5 C58 C61 69(2) . . . . ?
C51 N6 C62 C63 174.7(19) . . . . ?
C51 N6 C62 C64 48(2) . . . . ?
C51 N6 C62 C65 -68(2) . . . . ?
C51 C52 C53 C54 177.4(17) . . . . ?
C51 C52 C57 C56 -177.5(16) . . . . ?
C52 C53 C54 C55 0(3) . . . . ?
C53 C52 C57 C56 1(3) . . . . ?
C53 C54 C55 C56 1(3) . . . . ?
C54 C55 C56 C57 -2(3) . . . . ?
C55 C56 C57 C52 0(3) . . . . ?
C57 C52 C53 C54 -1(3) . . . . ?
C58 N5 C51 Ge3 -174.7(19) . . . . ?
C58 N5 C51 N6 176.8(15) . . . . ?
C58 N5 C51 C52 4(3) . . . . ?
C62 N6 C51 Ge3 167.0(19) . . . . ?
C62 N6 C51 N5 175.7(15) . . . . ?
C62 N6 C51 C52 -12(3) . . . . ?
Ge4 N7 C76 N8 4.7(11) . . . . ?
Ge4 N7 C76 C77 179.3(12) . . . . ?
Ge4 N7 C83 C84 -108.0(15) . . . . ?
Ge4 N7 C83 C85 131.9(13) . . . . ?
Ge4 N7 C83 C86 11.2(18) . . . . ?
Ge4 N8 C76 N7 -4.6(11) . . . . ?
Ge4 N8 C76 C77 -179.5(12) . . . . ?
Ge4 N8 C87 C88 -102.0(15) . . . . ?
Ge4 N8 C87 C89 17(2) . . . . ?
Ge4 N8 C87 C90 134.1(13) . . . . ?
Si13 S8 C91 Ge4 179.9(6) . . . . ?
Si13 S8 C91 S7 -2.6(12) . . . . ?
N7 C76 C77 C78 -98.0(19) . . . . ?
N7 C76 C77 C82 86.5(19) . . . . ?
N8 C76 C77 C78 76(2) . . . . ?
N8 C76 C77 C82 -99.6(17) . . . . ?
C76 N7 C83 C84 62(2) . . . . ?
C76 N7 C83 C85 -58(2) . . . . ?
C76 N7 C83 C86 -178.6(14) . . . . ?
C76 N8 C87 C88 54(2) . . . . ?
C76 N8 C87 C89 172.5(15) . . . . ?
C76 N8 C87 C90 -70(2) . . . . ?
C76 C77 C78 C79 -178.4(15) . . . . ?
C76 C77 C82 C81 177.2(14) . . . . ?
C77 C78 C79 C80 4(3) . . . . ?
C78 C77 C82 C81 1(2) . . . . ?
C78 C79 C80 C81 -3(3) . . . . ?
C79 C80 C81 C82 2(3) . . . . ?
C80 C81 C82 C77 -1(3) . . . . ?
C82 C77 C78 C79 -3(2) . . . . ?
C83 N7 C76 Ge4 -173.0(17) . . . . ?
C83 N7 C76 N8 -168.3(13) . . . . ?
C83 N7 C76 C77 6(2) . . . . ?
C87 N8 C76 Ge4 -162.7(19) . . . . ?
C87 N8 C76 N7 -167.3(15) . . . . ?
C87 N8 C76 C77 18(2) . . . . ?
Ge5 N9 C101 N10 5.7(12) . . . . ?
Ge5 N9 C101 C102 -175.3(14) . . . . ?
Ge5 N9 C108 C109 -147.6(11) . . . . ?
Ge5 N9 C108 C110 89.7(15) . . . . ?
Ge5 N9 C108 C111 -33.2(16) . . . . ?
Ge5 N10 C101 N9 -5.3(11) . . . . ?
Ge5 N10 C101 C102 175.7(15) . . . . ?
Ge5 N10 C112 C113 2(2) . . . . ?
Ge5 N10 C112 C114 -116.4(17) . . . . ?
Ge5 N10 C112 C115 118.6(16) . . . . ?
Si17 S10 C116 Ge5 -179.3(7) . . . . ?
Si17 S10 C116 S9 -0.3(14) . . . . ?
Si17 Si20 C123 C12' -111(5) . . . . ?
Si17 Si20 C12' C123 105(3) . . . . ?
N9 C101 C102 C103 -84(2) . . . . ?
N9 C101 C102 C107 96(2) . . . . ?
N10 C101 C102 C103 94(2) . . . . ?
N10 C101 C102 C107 -85(2) . . . . ?
C101 N9 C108 C109 57.6(18) . . . . ?
C101 N9 C108 C110 -65.2(18) . . . . ?
C101 N9 C108 C111 172.0(14) . . . . ?
C101 N10 C112 C113 -170.9(17) . . . . ?
C101 N10 C112 C114 71(2) . . . . ?
C101 N10 C112 C115 -54(2) . . . . ?
C101 C102 C103 C104 177.6(17) . . . . ?
C101 C102 C107 C106 -178.0(17) . . . . ?
C102 C103 C104 C105 3(3) . . . . ?
C103 C102 C107 C106 2(3) . . . . ?
C103 C104 C105 C106 -3(3) . . . . ?
C104 C105 C106 C107 2(3) . . . . ?
C105 C106 C107 C102 -2(3) . . . . ?
C107 C102 C103 C104 -3(3) . . . . ?
C108 N9 C101 Ge5 161.3(15) . . . . ?
C108 N9 C101 N10 166.9(12) . . . . ?
C108 N9 C101 C102 -14(2) . . . . ?
C112 N10 C101 Ge5 175(2) . . . . ?
C112 N10 C101 N9 169.9(15) . . . . ?
C112 N10 C101 C102 -9(3) . . . . ?
C124 Si20 C123 C12' 127(5) . . . . ?
C124 Si20 C12' C123 -93(4) . . . . ?
Ge6 N11 C126 N12 6.0(13) . . . . ?
Ge6 N11 C126 C127 -174.2(14) . . . . ?
Ge6 N11 C133 C134 -134.6(15) . . . . ?
Ge6 N11 C133 C135 106.5(16) . . . . ?
Ge6 N11 C133 C136 -15(2) . . . . ?
Ge6 N12 C126 N11 -5.9(13) . . . . ?
Ge6 N12 C126 C127 174.3(14) . . . . ?
Ge6 N12 C137 C138 30(2) . . . . ?
Ge6 N12 C137 C139 147.4(18) . . . . ?
Ge6 N12 C137 C140 -88.2(17) . . . . ?
Si21 S12 C141 Ge6 -178.5(7) . . . . ?
Si21 S12 C141 S11 7.4(15) . . . . ?
N11 C126 C127 C128 -93(2) . . . . ?
N11 C126 C127 C132 91(2) . . . . ?
N12 C126 C127 C128 87(2) . . . . ?
N12 C126 C127 C132 -90(2) . . . . ?
C126 N11 C133 C134 50(2) . . . . ?
C126 N11 C133 C135 -68(2) . . . . ?
C126 N11 C133 C136 169.7(17) . . . . ?
C126 N12 C137 C138 -161.7(18) . . . . ?
C126 N12 C137 C139 -44(3) . . . . ?
C126 N12 C137 C140 80(2) . . . . ?
C126 C127 C128 C129 -177.7(18) . . . . ?
C126 C127 C132 C131 176.2(14) . . . . ?
C127 C128 C129 C130 3(3) . . . . ?
C128 C127 C132 C131 0(2) . . . . ?
C128 C129 C130 C131 -4(4) . . . . ?
C129 C130 C131 C132 3(3) . . . . ?
C130 C131 C132 C127 0(3) . . . . ?
C132 C127 C128 C129 -1(3) . . . . ?
C133 N11 C126 Ge6 176(2) . . . . ?
C133 N11 C126 N12 -177.7(15) . . . . ?
C133 N11 C126 C127 2(3) . . . . ?
C137 N12 C126 Ge6 -171.5(19) . . . . ?
C137 N12 C126 N11 -177.5(15) . . . . ?
C137 N12 C126 C127 3(3) . . . . ?

loop_
_twin_individual_id
_twin_individual_mass_fraction_refined
1 0.70463
2 0.29537
